data_1542964
loop_
_publ_author_name
'Katoh, Keiichi'
'Breedlove, Brian K.'
'Yamashita, Masahiro'

_publ_section_title
;
 Symmetry of octa-coordination environment has a substantial influence on
 dinuclear TbIIItriple-decker single-molecule magnets
;
_journal_issue 7
_journal_name_full 'Chem. Sci.'
_journal_page_first 4329
_journal_paper_doi 10.1039/C5SC04669F
_journal_volume 7
_journal_year 2016
_chemical_formula_sum 'C110 H62 Cl6 N20 Tb2'
_chemical_formula_weight 2194.34
_chemical_name_systematic
; 
 ? 
;
_space_group_IT_number 14
_symmetry_cell_setting monoclinic
_symmetry_space_group_name_Hall '-P 2ybc'
_symmetry_space_group_name_H-M 'P 1 21/c 1'
_atom_sites_solution_hydrogens geom
_atom_sites_solution_primary direct
_atom_sites_solution_secondary difmap
_audit_creation_method SHELXL-97
_audit_update_record
;
2014-12-26 deposited with the CCDC.
2016-03-07 downloaded from the CCDC.
;
_cell_angle_alpha 90.00
_cell_angle_beta 98.391(3)
_cell_angle_gamma 90.00
_cell_formula_units_Z 4
_cell_length_a 13.800(3)
_cell_length_b 27.638(6)
_cell_length_c 23.522(5)
_cell_measurement_reflns_used 16762
_cell_measurement_temperature 93(2)
_cell_measurement_theta_max 27.4739
_cell_measurement_theta_min 3.0116
_cell_volume 8875(3)
_computing_structure_refinement 'SHELXL-97 (Sheldrick, 1997)'
_computing_structure_solution 'SHELXS-97 (Sheldrick, 1990)'
_diffrn_ambient_temperature 93(2)
_diffrn_detector_area_resol_mean 28.5714
_diffrn_measured_fraction_theta_full 0.986
_diffrn_measured_fraction_theta_max 0.986
_diffrn_measurement_device_type 'Saturn724+ (4x4 bin mode)'
_diffrn_measurement_method dtprofit.ref
_diffrn_radiation_monochromator Confocal
_diffrn_radiation_source 'Rotating Anode'
_diffrn_radiation_type MoK\a
_diffrn_radiation_wavelength 0.71075
_diffrn_reflns_av_R_equivalents 0.0837
_diffrn_reflns_av_sigmaI/netI 0.0936
_diffrn_reflns_limit_h_max 17
_diffrn_reflns_limit_h_min -17
_diffrn_reflns_limit_k_max 35
_diffrn_reflns_limit_k_min -35
_diffrn_reflns_limit_l_max 30
_diffrn_reflns_limit_l_min -30
_diffrn_reflns_number 71937
_diffrn_reflns_theta_full 27.47
_diffrn_reflns_theta_max 27.47
_diffrn_reflns_theta_min 4.00
_diffrn_standards_decay_% none
_exptl_absorpt_coefficient_mu 1.828
_exptl_absorpt_correction_T_max 0.9472
_exptl_absorpt_correction_T_min 0.7711
_exptl_absorpt_correction_type multi-scan
_exptl_crystal_colour purple
_exptl_crystal_density_diffrn 1.642
_exptl_crystal_density_method 'not measured'
_exptl_crystal_description needle
_exptl_crystal_F_000 4376
_exptl_crystal_size_max 0.15
_exptl_crystal_size_mid 0.03
_exptl_crystal_size_min 0.03
_refine_diff_density_max 6.022
_refine_diff_density_min -2.072
_refine_diff_density_rms 0.233
_refine_ls_extinction_method none
_refine_ls_goodness_of_fit_ref 1.109
_refine_ls_hydrogen_treatment mixed
_refine_ls_matrix_type full
_refine_ls_number_parameters 1243
_refine_ls_number_reflns 20020
_refine_ls_number_restraints 0
_refine_ls_restrained_S_all 1.109
_refine_ls_R_factor_all 0.1055
_refine_ls_R_factor_gt 0.0761
_refine_ls_shift/su_max 0.001
_refine_ls_shift/su_mean 0.000
_refine_ls_structure_factor_coef Fsqd
_refine_ls_weighting_details 'calc w=1/[\s^2^(Fo^2^)+(0.1076P)^2^+14.6641P] where P=(Fo^2^+2Fc^2^)/3'
_refine_ls_weighting_scheme calc
_refine_ls_wR_factor_gt 0.1859
_refine_ls_wR_factor_ref 0.2231
_reflns_number_gt 14651
_reflns_number_total 20020
_reflns_threshold_expression >2sigma(I)
_cod_data_source_file c5sc04669f2.cif
_cod_data_source_block kei-152c
_cod_depositor_comments
;
The following automatic conversions were performed:

'_exptl_absorpt_correction_type' value 'Multi-scan' changed to
'multi-scan' according to
/usr/data/users/saulius/crontab/automatic-downloads/rss-feeds/RSC/lib/dictionaries/cif_core.dic
dictionary named 'cif_core.dic' version 2.4.2 from 2011-04-26.

Automatic conversion script
Id: cif_fix_values 4268 2015-11-12 08:31:59Z antanas 

 Adding full bibliography for 1542963--1542964.cif.
;
_cod_original_cell_volume 8876(3)
_cod_original_sg_symbol_H-M P21/c
_cod_database_code 1542964

loop_
_symmetry_equiv_pos_as_xyz
'x, y, z'
'-x, y+1/2, -z+1/2'
'-x, -y, -z'
'x, -y-1/2, z-1/2'

loop_
_atom_site_label
_atom_site_type_symbol
_atom_site_fract_x
_atom_site_fract_y
_atom_site_fract_z
_atom_site_U_iso_or_equiv
_atom_site_adp_type
_atom_site_occupancy
_atom_site_symmetry_multiplicity
_atom_site_calc_flag
_atom_site_refinement_flags
Cl1 Cl 0.0344(2) 0.81680(9) 0.45804(11) 0.0555(6) Uani 1 1 d .
Cl2 Cl -0.0855(2) 0.89452(11) 0.49001(12) 0.0609(7) Uani 1 1 d .
Cl3 Cl 0.1228(2) 0.90846(11) 0.49584(13) 0.0671(8) Uani 1 1 d .
Cl4 Cl 0.4870(2) 0.60891(11) -0.02934(14) 0.0672(8) Uani 1 1 d .
Cl5 Cl 0.3378(3) 0.68073(13) -0.0256(2) 0.1121(17) Uani 1 1 d .
Cl6 Cl 0.4637(4) 0.65146(16) 0.0793(2) 0.1262(18) Uani 1 1 d .
C1 C -0.0182(5) 0.3416(3) 0.4573(3) 0.0232(14) Uani 1 1 d .
C2 C -0.1193(6) 0.3346(3) 0.4668(3) 0.0298(16) Uani 1 1 d .
C3 C -0.1739(6) 0.2949(3) 0.4804(4) 0.0346(18) Uani 1 1 d .
H1 H -0.1459 0.2635 0.4839 0.042 Uiso 1 1 calc R
C4 C -0.2696(6) 0.3024(3) 0.4886(4) 0.0376(19) Uani 1 1 d .
H2 H -0.3071 0.2754 0.4978 0.045 Uiso 1 1 calc R
C5 C -0.3144(7) 0.3487(3) 0.4840(4) 0.040(2) Uani 1 1 d .
H3 H -0.3806 0.3525 0.4898 0.048 Uiso 1 1 calc R
C6 C -0.2600(6) 0.3886(3) 0.4706(3) 0.0312(17) Uani 1 1 d .
H4 H -0.2872 0.4202 0.4687 0.037 Uiso 1 1 calc R
C7 C -0.1647(6) 0.3806(3) 0.4604(3) 0.0287(16) Uani 1 1 d .
C8 C -0.0907(5) 0.4138(2) 0.4449(3) 0.0210(14) Uani 1 1 d .
C9 C -0.0377(6) 0.4924(3) 0.4290(3) 0.0263(15) Uani 1 1 d .
C10 C -0.0572(6) 0.5444(3) 0.4247(3) 0.0263(15) Uani 1 1 d .
C11 C -0.1406(6) 0.5719(3) 0.4274(3) 0.0289(16) Uani 1 1 d .
H5 H -0.2000 0.5573 0.4347 0.035 Uiso 1 1 calc R
C12 C -0.1342(6) 0.6219(3) 0.4191(3) 0.0317(17) Uani 1 1 d .
H6 H -0.1902 0.6418 0.4195 0.038 Uiso 1 1 calc R
C13 C -0.0446(6) 0.6428(3) 0.4100(4) 0.0356(18) Uani 1 1 d .
H7 H -0.0414 0.6768 0.4053 0.043 Uiso 1 1 calc R
C14 C 0.0383(6) 0.6158(3) 0.4078(3) 0.0297(17) Uani 1 1 d .
H8 H 0.0977 0.6306 0.4010 0.036 Uiso 1 1 calc R
C15 C 0.0323(6) 0.5659(3) 0.4158(3) 0.0267(15) Uani 1 1 d .
C16 C 0.1034(6) 0.5270(3) 0.4155(3) 0.0263(15) Uani 1 1 d .
C17 C 0.2637(5) 0.4994(3) 0.4202(3) 0.0241(15) Uani 1 1 d .
C18 C 0.3677(6) 0.5095(3) 0.4225(3) 0.0272(16) Uani 1 1 d .
C19 C 0.4205(6) 0.5509(3) 0.4128(3) 0.0341(18) Uani 1 1 d .
H9 H 0.3887 0.5811 0.4041 0.041 Uiso 1 1 calc R
C20 C 0.5221(6) 0.5463(3) 0.4164(4) 0.039(2) Uani 1 1 d .
H10 H 0.5603 0.5741 0.4109 0.046 Uiso 1 1 calc R
C21 C 0.5681(6) 0.5023(3) 0.4277(4) 0.0365(19) Uani 1 1 d .
H11 H 0.6372 0.5007 0.4293 0.044 Uiso 1 1 calc R
C22 C 0.5172(6) 0.4601(3) 0.4370(4) 0.0362(19) Uani 1 1 d .
H12 H 0.5499 0.4301 0.4448 0.043 Uiso 1 1 calc R
C23 C 0.4161(5) 0.4643(3) 0.4342(3) 0.0250(15) Uani 1 1 d .
C24 C 0.3394(5) 0.4287(3) 0.4408(3) 0.0224(14) Uani 1 1 d .
C25 C 0.2887(6) 0.3517(3) 0.4639(3) 0.0252(15) Uani 1 1 d .
C26 C 0.3090(6) 0.3021(3) 0.4885(3) 0.0252(15) Uani 1 1 d .
C27 C 0.3971(7) 0.2793(3) 0.5076(4) 0.041(2) Uani 1 1 d .
H13 H 0.4580 0.2952 0.5071 0.049 Uiso 1 1 calc R
C28 C 0.3925(7) 0.2328(3) 0.5273(4) 0.044(2) Uani 1 1 d .
H14 H 0.4513 0.2166 0.5426 0.053 Uiso 1 1 calc R
C29 C 0.3008(7) 0.2079(3) 0.5253(4) 0.041(2) Uani 1 1 d .
H15 H 0.2998 0.1749 0.5364 0.049 Uiso 1 1 calc R
C30 C 0.2135(7) 0.2321(3) 0.5073(4) 0.0347(18) Uani 1 1 d .
H16 H 0.1521 0.2166 0.5076 0.042 Uiso 1 1 calc R
C31 C 0.2188(6) 0.2803(3) 0.4886(3) 0.0330(18) Uani 1 1 d .
C32 C 0.1438(6) 0.3152(3) 0.4664(3) 0.0286(16) Uani 1 1 d .
C33 C 0.0870(5) 0.2934(3) 0.3361(3) 0.0248(15) Uani 1 1 d .
C34 C 0.0192(5) 0.2550(3) 0.3457(3) 0.0242(15) Uani 1 1 d .
C35 C 0.0350(7) 0.2064(3) 0.3631(3) 0.0332(18) Uani 1 1 d .
H17 H 0.0988 0.1927 0.3688 0.040 Uiso 1 1 calc R
C36 C -0.0454(7) 0.1798(3) 0.3716(4) 0.042(2) Uani 1 1 d .
H18 H -0.0373 0.1471 0.3838 0.050 Uiso 1 1 calc R
C37 C -0.1403(7) 0.2002(3) 0.3624(4) 0.038(2) Uani 1 1 d .
H19 H -0.1947 0.1805 0.3677 0.045 Uiso 1 1 calc R
C38 C -0.1565(6) 0.2477(3) 0.3461(3) 0.0317(17) Uani 1 1 d .
H20 H -0.2204 0.2613 0.3406 0.038 Uiso 1 1 calc R
C39 C -0.0740(6) 0.2750(3) 0.3378(3) 0.0248(15) Uani 1 1 d .
C40 C -0.0630(5) 0.3260(3) 0.3230(3) 0.0220(14) Uani 1 1 d .
C41 C -0.1225(5) 0.4035(3) 0.3055(3) 0.0226(14) Uani 1 1 d .
C42 C -0.2031(6) 0.4382(3) 0.2980(3) 0.0264(16) Uani 1 1 d .
C43 C -0.3017(6) 0.4327(3) 0.3020(4) 0.0335(18) Uani 1 1 d .
H21 H -0.3289 0.4018 0.3073 0.040 Uiso 1 1 calc R
C44 C -0.3597(6) 0.4742(3) 0.2980(4) 0.0361(19) Uani 1 1 d .
H22 H -0.4280 0.4717 0.2993 0.043 Uiso 1 1 calc R
C45 C -0.3174(6) 0.5191(3) 0.2921(4) 0.0348(18) Uani 1 1 d .
H23 H -0.3585 0.5468 0.2902 0.042 Uiso 1 1 calc R
C46 C -0.2199(6) 0.5260(3) 0.2889(3) 0.0318(17) Uani 1 1 d .
H24 H -0.1935 0.5573 0.2844 0.038 Uiso 1 1 calc R
C47 C -0.1607(5) 0.4839(2) 0.2926(3) 0.0237(15) Uani 1 1 d .
C48 C -0.0566(6) 0.4759(3) 0.2930(3) 0.0246(15) Uani 1 1 d .
C49 C 0.0999(5) 0.5039(2) 0.2841(3) 0.0208(14) Uani 1 1 d .
C50 C 0.1648(5) 0.5419(3) 0.2721(3) 0.0240(15) Uani 1 1 d .
C51 C 0.1497(6) 0.5912(3) 0.2629(3) 0.0299(17) Uani 1 1 d .
H25 H 0.0868 0.6054 0.2619 0.036 Uiso 1 1 calc R
C52 C 0.2327(6) 0.6191(3) 0.2549(4) 0.0350(19) Uani 1 1 d .
H26 H 0.2255 0.6528 0.2474 0.042 Uiso 1 1 calc R
C53 C 0.3248(6) 0.5979(3) 0.2578(4) 0.0374(19) Uani 1 1 d .
H27 H 0.3788 0.6177 0.2521 0.045 Uiso 1 1 calc R
C54 C 0.3406(6) 0.5489(3) 0.2688(4) 0.0321(17) Uani 1 1 d .
H28 H 0.4040 0.5349 0.2712 0.039 Uiso 1 1 calc R
C55 C 0.2586(5) 0.5211(3) 0.2760(3) 0.0264(15) Uani 1 1 d .
C56 C 0.2463(5) 0.4703(3) 0.2893(3) 0.0221(14) Uani 1 1 d .
C57 C 0.3082(5) 0.3928(3) 0.3105(3) 0.0234(15) Uani 1 1 d .
C58 C 0.3896(6) 0.3592(3) 0.3244(3) 0.0282(16) Uani 1 1 d .
C59 C 0.4915(6) 0.3648(3) 0.3285(4) 0.0334(18) Uani 1 1 d .
H29 H 0.5185 0.3945 0.3178 0.040 Uiso 1 1 calc R
C60 C 0.5523(6) 0.3265(3) 0.3484(4) 0.039(2) Uani 1 1 d .
H30 H 0.6214 0.3299 0.3519 0.047 Uiso 1 1 calc R
C61 C 0.5107(6) 0.2824(3) 0.3634(4) 0.0355(18) Uani 1 1 d .
H31 H 0.5527 0.2566 0.3775 0.043 Uiso 1 1 calc R
C62 C 0.4125(6) 0.2761(3) 0.3581(3) 0.0310(17) Uani 1 1 d .
H32 H 0.3862 0.2459 0.3676 0.037 Uiso 1 1 calc R
C63 C 0.3493(6) 0.3149(3) 0.3384(3) 0.0287(16) Uani 1 1 d .
C64 C 0.2462(5) 0.3222(2) 0.3325(3) 0.0199(14) Uani 1 1 d .
C65 C 0.2051(5) 0.2733(3) 0.1973(3) 0.0260(15) Uani 1 1 d .
C66 C 0.2659(6) 0.2279(3) 0.2013(4) 0.0318(17) Uani 1 1 d .
C67 C 0.3009(6) 0.2095(3) 0.1527(4) 0.0320(17) Uani 1 1 d .
H33 H 0.2828 0.2246 0.1164 0.038 Uiso 1 1 calc R
C68 C 0.3622(6) 0.1692(3) 0.1573(4) 0.041(2) Uani 1 1 d .
H34 H 0.3873 0.1578 0.1243 0.049 Uiso 1 1 calc R
C69 C 0.3868(6) 0.1460(3) 0.2085(5) 0.043(2) Uani 1 1 d .
H35 H 0.4281 0.1183 0.2113 0.051 Uiso 1 1 calc R
C70 C 0.3500(6) 0.1636(3) 0.2573(5) 0.045(2) Uani 1 1 d .
H36 H 0.3669 0.1478 0.2933 0.054 Uiso 1 1 calc R
C71 C 0.2897(6) 0.2035(3) 0.2530(4) 0.0362(19) Uani 1 1 d .
H37 H 0.2639 0.2145 0.2860 0.043 Uiso 1 1 calc R
C72 C 0.1041(6) 0.2681(3) 0.1996(3) 0.0287(16) Uani 1 1 d .
C73 C 0.0548(6) 0.2218(3) 0.2035(3) 0.0282(16) Uani 1 1 d .
H38 H 0.0847 0.1908 0.2082 0.034 Uiso 1 1 calc R
C74 C -0.0412(6) 0.2317(3) 0.1993(3) 0.0280(16) Uani 1 1 d .
H39 H -0.0921 0.2087 0.2001 0.034 Uiso 1 1 calc R
C75 C -0.0536(6) 0.2835(3) 0.1931(3) 0.0253(15) Uani 1 1 d .
C76 C -0.1443(6) 0.3073(3) 0.1819(3) 0.0267(15) Uani 1 1 d .
C77 C -0.2351(6) 0.2765(3) 0.1793(3) 0.0293(16) Uani 1 1 d .
C78 C -0.2553(6) 0.2413(3) 0.1365(4) 0.0370(19) Uani 1 1 d .
H40 H -0.2108 0.2363 0.1098 0.044 Uiso 1 1 calc R
C79 C -0.3410(7) 0.2132(4) 0.1327(4) 0.046(2) Uani 1 1 d .
H41 H -0.3551 0.1896 0.1034 0.055 Uiso 1 1 calc R
C80 C -0.4036(7) 0.2204(4) 0.1717(5) 0.054(3) Uani 1 1 d .
H42 H -0.4614 0.2015 0.1695 0.064 Uiso 1 1 calc R
C81 C -0.3839(6) 0.2554(4) 0.2148(4) 0.046(2) Uani 1 1 d .
H43 H -0.4275 0.2596 0.2422 0.055 Uiso 1 1 calc R
C82 C -0.3018(6) 0.2835(3) 0.2175(4) 0.0328(17) Uani 1 1 d .
H44 H -0.2902 0.3082 0.2458 0.039 Uiso 1 1 calc R
C83 C -0.1592(5) 0.3577(3) 0.1718(3) 0.0213(14) Uani 1 1 d .
C84 C -0.2539(6) 0.3797(4) 0.1569(4) 0.036(2) Uani 1 1 d .
H45 H -0.3156 0.3638 0.1537 0.044 Uiso 1 1 calc R
C85 C -0.2386(5) 0.4268(3) 0.1483(3) 0.0335(19) Uani 1 1 d .
H46 H -0.2879 0.4506 0.1386 0.040 Uiso 1 1 calc R
C86 C -0.1329(6) 0.4353(3) 0.1565(3) 0.0266(15) Uani 1 1 d .
C87 C -0.0857(6) 0.4788(3) 0.1447(3) 0.0269(15) Uani 1 1 d .
C88 C -0.1452(6) 0.5231(3) 0.1310(3) 0.0272(16) Uani 1 1 d .
C89 C -0.2106(6) 0.5278(3) 0.0807(4) 0.0331(17) Uani 1 1 d .
H47 H -0.2198 0.5014 0.0546 0.040 Uiso 1 1 calc R
C90 C -0.2627(6) 0.5701(3) 0.0675(4) 0.0380(19) Uani 1 1 d .
H48 H -0.3071 0.5724 0.0327 0.046 Uiso 1 1 calc R
C91 C -0.2499(6) 0.6093(3) 0.1054(4) 0.038(2) Uani 1 1 d .
H49 H -0.2843 0.6387 0.0961 0.045 Uiso 1 1 calc R
C92 C -0.1871(6) 0.6050(3) 0.1563(3) 0.0327(17) Uani 1 1 d .
H50 H -0.1806 0.6310 0.1830 0.039 Uiso 1 1 calc R
C93 C -0.1324(6) 0.5625(3) 0.1692(4) 0.0333(17) Uani 1 1 d .
H51 H -0.0869 0.5604 0.2036 0.040 Uiso 1 1 calc R
C94 C 0.0155(5) 0.4825(3) 0.1452(3) 0.0255(15) Uani 1 1 d .
C95 C 0.0630(6) 0.5258(3) 0.1255(3) 0.0298(16) Uani 1 1 d .
H52 H 0.0319 0.5557 0.1141 0.036 Uiso 1 1 calc R
C96 C 0.1579(6) 0.5154(3) 0.1268(3) 0.0291(16) Uani 1 1 d .
H53 H 0.2064 0.5366 0.1162 0.035 Uiso 1 1 calc R
C97 C 0.1735(6) 0.4670(3) 0.1468(3) 0.0273(16) Uani 1 1 d .
C98 C 0.2640(5) 0.4411(3) 0.1502(3) 0.0269(16) Uani 1 1 d .
C99 C 0.3476(6) 0.4674(3) 0.1303(3) 0.0301(17) Uani 1 1 d .
C100 C 0.3389(7) 0.4843(3) 0.0739(4) 0.039(2) Uani 1 1 d .
H54 H 0.2796 0.4794 0.0485 0.047 Uiso 1 1 calc R
C101 C 0.4170(7) 0.5084(3) 0.0545(4) 0.041(2) Uani 1 1 d .
H55 H 0.4122 0.5190 0.0157 0.050 Uiso 1 1 calc R
C102 C 0.5026(7) 0.5167(4) 0.0935(4) 0.046(2) Uani 1 1 d .
H56 H 0.5557 0.5338 0.0813 0.055 Uiso 1 1 calc R
C103 C 0.5103(6) 0.5006(3) 0.1488(4) 0.044(2) Uani 1 1 d .
H57 H 0.5690 0.5062 0.1746 0.052 Uiso 1 1 calc R
C104 C 0.4331(6) 0.4760(3) 0.1678(4) 0.0368(19) Uani 1 1 d .
H58 H 0.4389 0.4651 0.2065 0.044 Uiso 1 1 calc R
C105 C 0.0183(7) 0.8807(3) 0.4584(4) 0.045(2) Uani 1 1 d .
H59 H 0.0082 0.8927 0.4179 0.054 Uiso 1 1 calc R
C106 C 0.3991(11) 0.6333(5) 0.0093(7) 0.087(4) Uani 1 1 d .
H60 H 0.3509 0.6074 0.0151 0.105 Uiso 1 1 calc R
N1 N -0.0053(5) 0.3886(2) 0.4412(2) 0.0229(13) Uani 1 1 d .
N2 N -0.1082(5) 0.4607(2) 0.4379(3) 0.0274(13) Uani 1 1 d .
N3 N 0.0558(4) 0.4832(2) 0.4205(2) 0.0219(12) Uani 1 1 d .
N4 N 0.1959(5) 0.5352(2) 0.4131(3) 0.0284(14) Uani 1 1 d .
N5 N 0.2476(4) 0.4515(2) 0.4288(2) 0.0230(12) Uani 1 1 d .
N6 N 0.3588(5) 0.3833(2) 0.4574(3) 0.0268(14) Uani 1 1 d .
N7 N 0.1884(4) 0.3570(2) 0.4511(3) 0.0243(13) Uani 1 1 d .
N8 N 0.0484(4) 0.3072(2) 0.4663(2) 0.0242(13) Uani 1 1 d .
N9 N 0.0362(4) 0.3361(2) 0.3236(2) 0.0225(12) Uani 1 1 d .
N10 N -0.1351(4) 0.3569(2) 0.3152(3) 0.0239(13) Uani 1 1 d .
N11 N -0.0347(4) 0.4275(2) 0.3011(3) 0.0236(13) Uani 1 1 d .
N12 N 0.0040(4) 0.5112(2) 0.2838(3) 0.0242(13) Uani 1 1 d .
N13 N 0.1496(4) 0.4606(2) 0.2936(3) 0.0245(13) Uani 1 1 d .
N14 N 0.3206(4) 0.4382(2) 0.2967(3) 0.0238(13) Uani 1 1 d .
N15 N 0.2205(4) 0.3689(2) 0.3152(3) 0.0222(12) Uani 1 1 d .
N16 N 0.1842(4) 0.2861(2) 0.3408(3) 0.0258(13) Uani 1 1 d .
N17 N 0.0366(4) 0.3053(2) 0.1951(2) 0.0230(12) Uani 1 1 d .
N18 N -0.0858(4) 0.3911(2) 0.1722(3) 0.0245(13) Uani 1 1 d .
N19 N 0.0861(4) 0.4472(2) 0.1597(3) 0.0267(13) Uani 1 1 d .
N20 N 0.2075(5) 0.3614(2) 0.1814(3) 0.0263(13) Uani 1 1 d .
Tb1 Tb 0.10945(2) 0.410966(12) 0.380839(14) 0.02138(11) Uani 1 1 d .
Tb2 Tb 0.07398(3) 0.384981(12) 0.228149(14) 0.02286(11) Uani 1 1 d .
C107 C 0.3512(6) 0.3205(3) 0.1760(3) 0.0272(16) Uani 1 1 d .
H61 H 0.3976 0.2949 0.1785 0.033 Uiso 1 1 calc R
C108 C 0.2770(5) 0.3925(3) 0.1645(3) 0.0256(15) Uani 1 1 d .
C109 C 0.2529(6) 0.3162(3) 0.1867(3) 0.0271(16) Uani 1 1 d .
C110 C 0.3681(6) 0.3659(3) 0.1619(3) 0.0297(16) Uani 1 1 d .
H62 H 0.4274 0.3786 0.1522 0.036 Uiso 1 1 calc R

loop_
_atom_site_aniso_label
_atom_site_aniso_U_11
_atom_site_aniso_U_22
_atom_site_aniso_U_33
_atom_site_aniso_U_23
_atom_site_aniso_U_13
_atom_site_aniso_U_12
Cl1 0.0711(17) 0.0442(13) 0.0547(14) 0.0020(11) 0.0207(13) 0.0112(12)
Cl2 0.0593(17) 0.0679(17) 0.0606(16) 0.0059(13) 0.0256(13) 0.0191(14)
Cl3 0.076(2) 0.0700(19) 0.0590(16) -0.0059(14) 0.0225(15) -0.0139(15)
Cl4 0.0608(18) 0.0599(17) 0.085(2) 0.0166(15) 0.0238(15) 0.0081(14)
Cl5 0.085(3) 0.0577(19) 0.175(4) -0.034(2) -0.041(3) 0.0261(18)
Cl6 0.205(5) 0.079(3) 0.094(3) -0.012(2) 0.017(3) 0.036(3)
C1 0.022(4) 0.023(3) 0.024(3) 0.000(3) -0.002(3) 0.002(3)
C2 0.031(4) 0.030(4) 0.030(4) 0.000(3) 0.009(3) -0.004(3)
C3 0.028(4) 0.037(4) 0.037(4) 0.008(4) 0.001(3) 0.002(4)
C4 0.032(5) 0.042(5) 0.040(5) 0.004(4) 0.010(4) -0.014(4)
C5 0.033(5) 0.042(5) 0.047(5) 0.007(4) 0.010(4) -0.004(4)
C6 0.027(4) 0.030(4) 0.036(4) -0.005(3) 0.003(3) -0.002(3)
C7 0.029(4) 0.036(4) 0.021(3) -0.001(3) 0.006(3) -0.005(3)
C8 0.018(3) 0.025(3) 0.020(3) 0.001(3) 0.000(3) 0.000(3)
C9 0.033(4) 0.028(4) 0.017(3) -0.004(3) 0.002(3) -0.003(3)
C10 0.032(4) 0.026(4) 0.020(3) -0.003(3) 0.001(3) 0.002(3)
C11 0.029(4) 0.032(4) 0.025(4) 0.006(3) 0.000(3) 0.004(3)
C12 0.037(5) 0.031(4) 0.027(4) -0.002(3) 0.005(3) 0.009(4)
C13 0.042(5) 0.026(4) 0.038(4) 0.001(3) 0.004(4) 0.006(4)
C14 0.034(4) 0.031(4) 0.024(4) -0.002(3) 0.003(3) -0.005(3)
C15 0.033(4) 0.028(4) 0.019(3) 0.000(3) 0.006(3) 0.005(3)
C16 0.033(4) 0.025(4) 0.022(3) -0.005(3) 0.011(3) -0.003(3)
C17 0.025(4) 0.027(4) 0.019(3) -0.004(3) -0.001(3) 0.000(3)
C18 0.030(4) 0.024(3) 0.029(4) -0.005(3) 0.007(3) -0.004(3)
C19 0.035(4) 0.035(4) 0.033(4) 0.006(3) 0.010(3) 0.001(4)
C20 0.030(4) 0.050(5) 0.035(4) 0.000(4) 0.004(4) -0.016(4)
C21 0.021(4) 0.042(5) 0.046(5) 0.003(4) 0.007(3) -0.006(4)
C22 0.022(4) 0.044(5) 0.041(5) -0.015(4) 0.001(3) 0.004(4)
C23 0.017(3) 0.034(4) 0.022(3) 0.002(3) -0.003(3) 0.001(3)
C24 0.015(3) 0.028(4) 0.023(3) -0.001(3) -0.001(3) 0.002(3)
C25 0.030(4) 0.029(4) 0.018(3) 0.001(3) 0.007(3) 0.005(3)
C26 0.033(4) 0.025(3) 0.017(3) 0.000(3) 0.001(3) 0.009(3)
C27 0.041(5) 0.040(5) 0.042(5) 0.005(4) 0.003(4) 0.017(4)
C28 0.038(5) 0.042(5) 0.052(5) 0.007(4) 0.005(4) 0.013(4)
C29 0.052(6) 0.032(4) 0.037(4) 0.008(4) 0.005(4) 0.009(4)
C30 0.042(5) 0.026(4) 0.037(4) 0.004(3) 0.009(4) -0.002(4)
C31 0.037(5) 0.037(4) 0.027(4) 0.000(3) 0.011(3) 0.006(4)
C32 0.038(4) 0.020(3) 0.029(4) -0.004(3) 0.010(3) -0.002(3)
C33 0.027(4) 0.024(3) 0.023(3) 0.003(3) 0.004(3) 0.000(3)
C34 0.027(4) 0.021(3) 0.024(3) -0.002(3) 0.002(3) -0.003(3)
C35 0.049(5) 0.024(4) 0.026(4) -0.003(3) 0.005(4) 0.004(4)
C36 0.046(5) 0.025(4) 0.056(6) -0.003(4) 0.010(4) -0.011(4)
C37 0.044(5) 0.030(4) 0.038(4) 0.006(3) 0.001(4) -0.011(4)
C38 0.034(4) 0.031(4) 0.030(4) -0.005(3) 0.002(3) -0.010(3)
C39 0.030(4) 0.020(3) 0.026(3) -0.003(3) 0.009(3) -0.003(3)
C40 0.015(3) 0.024(3) 0.026(3) 0.006(3) 0.001(3) -0.003(3)
C41 0.023(4) 0.022(3) 0.023(3) 0.003(3) 0.005(3) 0.002(3)
C42 0.032(4) 0.035(4) 0.016(3) 0.002(3) 0.016(3) 0.011(3)
C43 0.023(4) 0.036(4) 0.041(4) -0.004(4) 0.005(3) -0.003(3)
C44 0.031(4) 0.034(4) 0.044(5) 0.005(4) 0.008(4) 0.011(4)
C45 0.028(4) 0.027(4) 0.049(5) 0.006(4) 0.006(4) 0.006(3)
C46 0.032(4) 0.027(4) 0.038(4) 0.009(3) 0.010(3) 0.013(3)
C47 0.026(4) 0.016(3) 0.031(4) 0.003(3) 0.011(3) 0.004(3)
C48 0.032(4) 0.034(4) 0.007(3) -0.002(3) 0.001(3) -0.001(3)
C49 0.024(4) 0.018(3) 0.021(3) 0.000(3) 0.004(3) -0.002(3)
C50 0.026(4) 0.025(3) 0.020(3) 0.007(3) 0.002(3) 0.003(3)
C51 0.027(4) 0.035(4) 0.027(4) 0.002(3) 0.004(3) 0.001(3)
C52 0.035(5) 0.027(4) 0.045(5) 0.007(3) 0.010(4) 0.001(3)
C53 0.035(5) 0.030(4) 0.047(5) 0.008(4) 0.007(4) -0.008(4)
C54 0.025(4) 0.033(4) 0.041(4) 0.003(3) 0.011(3) 0.002(3)
C55 0.026(4) 0.025(4) 0.031(4) 0.002(3) 0.015(3) 0.001(3)
C56 0.012(3) 0.023(3) 0.030(4) 0.002(3) 0.000(3) 0.002(3)
C57 0.020(4) 0.025(3) 0.026(4) -0.004(3) 0.005(3) -0.003(3)
C58 0.024(4) 0.033(4) 0.028(4) 0.000(3) 0.002(3) 0.001(3)
C59 0.023(4) 0.039(4) 0.040(4) 0.005(4) 0.011(3) 0.003(3)
C60 0.026(4) 0.043(5) 0.049(5) 0.000(4) 0.008(4) 0.007(4)
C61 0.027(4) 0.034(4) 0.045(5) -0.001(4) 0.002(4) 0.011(3)
C62 0.029(4) 0.032(4) 0.032(4) -0.001(3) 0.001(3) 0.005(3)
C63 0.025(4) 0.034(4) 0.030(4) 0.001(3) 0.011(3) 0.008(3)
C64 0.029(4) 0.018(3) 0.013(3) -0.002(2) 0.004(3) -0.001(3)
C65 0.025(4) 0.025(4) 0.028(4) 0.002(3) 0.007(3) 0.001(3)
C66 0.030(4) 0.023(4) 0.042(4) -0.003(3) 0.002(4) -0.004(3)
C67 0.032(4) 0.024(4) 0.041(4) -0.003(3) 0.008(3) -0.001(3)
C68 0.024(4) 0.032(4) 0.064(6) -0.002(4) 0.000(4) 0.009(4)
C69 0.017(4) 0.025(4) 0.087(7) 0.000(4) 0.008(4) -0.002(3)
C70 0.034(5) 0.028(4) 0.075(7) 0.009(4) 0.014(5) 0.006(4)
C71 0.029(4) 0.032(4) 0.048(5) 0.001(4) 0.006(4) 0.002(3)
C72 0.038(4) 0.027(4) 0.023(3) -0.003(3) 0.010(3) -0.002(3)
C73 0.026(4) 0.029(4) 0.031(4) -0.004(3) 0.007(3) -0.004(3)
C74 0.033(4) 0.027(4) 0.025(4) -0.005(3) 0.006(3) -0.005(3)
C75 0.028(4) 0.031(4) 0.017(3) -0.001(3) 0.005(3) -0.003(3)
C76 0.027(4) 0.029(4) 0.026(4) 0.001(3) 0.010(3) 0.000(3)
C77 0.026(4) 0.031(4) 0.029(4) 0.008(3) 0.001(3) -0.002(3)
C78 0.030(4) 0.037(4) 0.043(5) -0.003(4) 0.003(4) 0.001(4)
C79 0.037(5) 0.051(6) 0.046(5) -0.006(4) -0.002(4) -0.018(4)
C80 0.039(5) 0.057(6) 0.063(6) 0.008(5) 0.003(5) -0.023(5)
C81 0.021(4) 0.073(7) 0.045(5) -0.001(5) 0.013(4) -0.005(4)
C82 0.029(4) 0.034(4) 0.035(4) 0.003(3) 0.002(3) -0.004(3)
C83 0.022(4) 0.025(3) 0.016(3) -0.002(3) 0.003(3) -0.006(3)
C84 0.014(4) 0.063(6) 0.032(4) 0.000(4) 0.001(3) 0.003(4)
C85 0.015(4) 0.047(5) 0.034(4) -0.010(4) -0.010(3) 0.014(3)
C86 0.028(4) 0.030(4) 0.023(3) 0.001(3) 0.003(3) 0.003(3)
C87 0.025(4) 0.021(3) 0.035(4) 0.003(3) 0.006(3) 0.007(3)
C88 0.028(4) 0.023(3) 0.033(4) 0.005(3) 0.011(3) 0.008(3)
C89 0.023(4) 0.038(4) 0.038(4) 0.003(4) 0.003(3) 0.002(3)
C90 0.034(5) 0.042(5) 0.039(5) 0.004(4) 0.006(4) 0.000(4)
C91 0.035(5) 0.027(4) 0.056(5) 0.009(4) 0.024(4) 0.003(3)
C92 0.035(5) 0.033(4) 0.030(4) 0.004(3) 0.006(3) 0.001(4)
C93 0.037(5) 0.030(4) 0.034(4) -0.001(3) 0.006(4) -0.005(4)
C94 0.025(4) 0.033(4) 0.019(3) 0.000(3) 0.003(3) 0.005(3)
C95 0.032(4) 0.030(4) 0.029(4) 0.007(3) 0.009(3) -0.004(3)
C96 0.025(4) 0.031(4) 0.035(4) -0.001(3) 0.016(3) -0.003(3)
C97 0.027(4) 0.035(4) 0.019(3) 0.004(3) 0.003(3) -0.003(3)
C98 0.026(4) 0.028(4) 0.029(4) -0.004(3) 0.011(3) -0.005(3)
C99 0.035(4) 0.021(3) 0.040(4) 0.001(3) 0.022(4) 0.004(3)
C100 0.049(5) 0.035(4) 0.037(4) 0.004(4) 0.020(4) -0.009(4)
C101 0.047(5) 0.033(4) 0.049(5) -0.001(4) 0.023(4) -0.004(4)
C102 0.034(5) 0.054(6) 0.055(6) 0.004(5) 0.021(4) -0.003(4)
C103 0.025(4) 0.043(5) 0.063(6) -0.013(4) 0.009(4) -0.006(4)
C104 0.036(5) 0.034(4) 0.043(5) -0.001(4) 0.013(4) -0.005(4)
C105 0.057(6) 0.042(5) 0.041(5) 0.009(4) 0.020(4) 0.012(4)
C106 0.096(11) 0.052(7) 0.118(12) -0.017(8) 0.027(9) 0.008(7)
N1 0.025(3) 0.024(3) 0.021(3) 0.001(2) 0.004(2) -0.003(2)
N2 0.029(3) 0.031(3) 0.023(3) -0.002(3) 0.009(3) 0.000(3)
N3 0.022(3) 0.020(3) 0.023(3) 0.000(2) 0.002(2) 0.004(2)
N4 0.035(4) 0.025(3) 0.027(3) -0.005(2) 0.009(3) 0.000(3)
N5 0.023(3) 0.023(3) 0.023(3) -0.001(2) 0.004(2) -0.003(2)
N6 0.023(3) 0.029(3) 0.029(3) -0.003(3) 0.006(3) -0.003(3)
N7 0.024(3) 0.024(3) 0.025(3) 0.006(2) 0.003(2) 0.002(3)
N8 0.026(3) 0.028(3) 0.019(3) 0.001(2) 0.006(2) 0.001(3)
N9 0.026(3) 0.017(3) 0.026(3) 0.001(2) 0.009(2) 0.000(2)
N10 0.018(3) 0.027(3) 0.026(3) -0.006(2) 0.005(2) -0.005(3)
N11 0.020(3) 0.020(3) 0.032(3) 0.000(2) 0.004(3) -0.001(2)
N12 0.024(3) 0.023(3) 0.026(3) -0.001(2) 0.007(2) -0.001(3)
N13 0.021(3) 0.022(3) 0.032(3) -0.003(2) 0.008(3) 0.002(2)
N14 0.021(3) 0.027(3) 0.025(3) -0.004(2) 0.009(2) -0.002(3)
N15 0.016(3) 0.021(3) 0.028(3) 0.002(2) 0.001(2) 0.003(2)
N16 0.024(3) 0.025(3) 0.030(3) -0.004(3) 0.008(3) -0.003(3)
N17 0.021(3) 0.028(3) 0.021(3) 0.000(2) 0.007(2) 0.002(2)
N18 0.022(3) 0.023(3) 0.029(3) 0.001(2) 0.004(3) -0.001(2)
N19 0.022(3) 0.030(3) 0.029(3) 0.003(3) 0.009(3) 0.001(3)
N20 0.026(3) 0.031(3) 0.024(3) 0.002(3) 0.010(3) 0.001(3)
Tb1 0.0220(2) 0.02219(18) 0.02051(18) 0.00027(12) 0.00505(14) -0.00014(13)
Tb2 0.0233(2) 0.02367(19) 0.02231(19) -0.00039(12) 0.00567(15) -0.00067(13)
C107 0.026(4) 0.025(3) 0.032(4) -0.003(3) 0.007(3) 0.010(3)
C108 0.021(4) 0.031(4) 0.026(4) -0.001(3) 0.007(3) -0.005(3)
C109 0.025(4) 0.019(3) 0.038(4) 0.001(3) 0.006(3) 0.003(3)
C110 0.021(4) 0.035(4) 0.034(4) 0.000(3) 0.008(3) -0.004(3)

loop_
_atom_type_symbol
_atom_type_description
_atom_type_scat_dispersion_real
_atom_type_scat_dispersion_imag
_atom_type_scat_source
C C 0.0033 0.0016 'International Tables Vol C Tables 4.2.6.8 and 6.1.1.4'
H H 0.0000 0.0000 'International Tables Vol C Tables 4.2.6.8 and 6.1.1.4'
N N 0.0061 0.0033 'International Tables Vol C Tables 4.2.6.8 and 6.1.1.4'
Tb Tb -0.1723 4.1537 'International Tables Vol C Tables 4.2.6.8 and 6.1.1.4'
Cl Cl 0.1484 0.1585 'International Tables Vol C Tables 4.2.6.8 and 6.1.1.4'

loop_
_geom_angle_atom_site_label_1
_geom_angle_atom_site_label_2
_geom_angle_atom_site_label_3
_geom_angle
N8 C1 N1 127.8(7)
N8 C1 C2 122.7(7)
N1 C1 C2 109.4(6)
C3 C2 C7 119.0(7)
C3 C2 C1 134.5(7)
C7 C2 C1 106.5(7)
C4 C3 C2 118.4(8)
C4 C3 H1 120.8
C2 C3 H1 120.8
C3 C4 C5 122.7(8)
C3 C4 H2 118.6
C5 C4 H2 118.6
C6 C5 C4 119.1(8)
C6 C5 H3 120.4
C4 C5 H3 120.4
C7 C6 C5 118.0(8)
C7 C6 H4 121.0
C5 C6 H4 121.0
C6 C7 C2 122.6(7)
C6 C7 C8 131.3(7)
C2 C7 C8 106.0(7)
N2 C8 N1 128.8(7)
N2 C8 C7 121.6(7)
N1 C8 C7 109.5(6)
N2 C9 N3 128.6(7)
N2 C9 C10 121.3(7)
N3 C9 C10 110.1(6)
C11 C10 C15 121.6(7)
C11 C10 C9 132.9(7)
C15 C10 C9 105.5(6)
C10 C11 C12 117.6(8)
C10 C11 H5 121.2
C12 C11 H5 121.2
C11 C12 C13 120.0(7)
C11 C12 H6 120.0
C13 C12 H6 120.0
C14 C13 C12 122.7(8)
C14 C13 H7 118.7
C12 C13 H7 118.7
C13 C14 C15 117.6(8)
C13 C14 H8 121.2
C15 C14 H8 121.2
C14 C15 C10 120.5(7)
C14 C15 C16 132.5(7)
C10 C15 C16 107.0(6)
N4 C16 N3 129.2(7)
N4 C16 C15 122.3(7)
N3 C16 C15 108.4(6)
N4 C17 N5 127.1(7)
N4 C17 C18 121.7(7)
N5 C17 C18 111.2(6)
C19 C18 C23 120.7(7)
C19 C18 C17 133.4(7)
C23 C18 C17 105.8(6)
C18 C19 C20 117.3(8)
C18 C19 H9 121.3
C20 C19 H9 121.3
C21 C20 C19 121.4(8)
C21 C20 H10 119.3
C19 C20 H10 119.3
C20 C21 C22 122.6(8)
C20 C21 H11 118.7
C22 C21 H11 118.7
C23 C22 C21 116.6(8)
C23 C22 H12 121.7
C21 C22 H12 121.7
C22 C23 C18 121.4(7)
C22 C23 C24 132.2(7)
C18 C23 C24 106.4(6)
N6 C24 N5 128.2(7)
N6 C24 C23 123.0(6)
N5 C24 C23 108.7(6)
N6 C25 N7 129.0(7)
N6 C25 C26 123.2(7)
N7 C25 C26 107.8(6)
C31 C26 C27 123.3(8)
C31 C26 C25 106.4(6)
C27 C26 C25 130.3(8)
C28 C27 C26 117.0(9)
C28 C27 H13 121.5
C26 C27 H13 121.5
C27 C28 C29 121.4(8)
C27 C28 H14 119.3
C29 C28 H14 119.3
C30 C29 C28 120.1(8)
C30 C29 H15 119.9
C28 C29 H15 119.9
C29 C30 C31 117.9(8)
C29 C30 H16 121.0
C31 C30 H16 121.0
C26 C31 C30 120.0(8)
C26 C31 C32 107.6(7)
C30 C31 C32 132.3(8)
N8 C32 N7 128.0(7)
N8 C32 C31 122.7(7)
N7 C32 C31 109.1(7)
N16 C33 N9 127.8(7)
N16 C33 C34 122.3(6)
N9 C33 C34 109.8(6)
C39 C34 C35 121.3(7)
C39 C34 C33 107.0(6)
C35 C34 C33 131.6(7)
C36 C35 C34 117.3(8)
C36 C35 H17 121.4
C34 C35 H17 121.4
C35 C36 C37 121.1(8)
C35 C36 H18 119.5
C37 C36 H18 119.5
C38 C37 C36 122.2(8)
C38 C37 H19 118.9
C36 C37 H19 118.9
C37 C38 C39 116.7(8)
C37 C38 H20 121.7
C39 C38 H20 121.7
C34 C39 C38 121.5(7)
C34 C39 C40 106.8(6)
C38 C39 C40 131.6(7)
N10 C40 N9 126.7(6)
N10 C40 C39 124.1(6)
N9 C40 C39 109.0(6)
N10 C41 N11 127.7(7)
N10 C41 C42 122.9(7)
N11 C41 C42 109.3(6)
C43 C42 C47 122.0(7)
C43 C42 C41 131.2(7)
C47 C42 C41 106.3(6)
C42 C43 C44 117.8(8)
C42 C43 H21 121.1
C44 C43 H21 121.1
C45 C44 C43 119.8(8)
C45 C44 H22 120.1
C43 C44 H22 120.1
C46 C45 C44 124.0(8)
C46 C45 H23 118.0
C44 C45 H23 118.0
C45 C46 C47 116.4(7)
C45 C46 H24 121.8
C47 C46 H24 121.8
C42 C47 C46 119.9(7)
C42 C47 C48 106.8(6)
C46 C47 C48 133.3(7)
N12 C48 N11 127.3(7)
N12 C48 C47 122.4(7)
N11 C48 C47 110.2(6)
N12 C49 N13 126.8(6)
N12 C49 C50 122.3(6)
N13 C49 C50 110.9(6)
C51 C50 C55 121.7(7)
C51 C50 C49 131.7(7)
C55 C50 C49 106.4(6)
C50 C51 C52 116.6(7)
C50 C51 H25 121.7
C52 C51 H25 121.7
C53 C52 C51 121.0(7)
C53 C52 H26 119.5
C51 C52 H26 119.5
C52 C53 C54 122.5(8)
C52 C53 H27 118.8
C54 C53 H27 118.8
C53 C54 C55 116.7(7)
C53 C54 H28 121.7
C55 C54 H28 121.7
C54 C55 C50 121.5(7)
C54 C55 C56 132.7(7)
C50 C55 C56 105.8(6)
N14 C56 N13 126.1(6)
N14 C56 C55 123.5(6)
N13 C56 C55 110.4(6)
N14 C57 N15 128.1(7)
N14 C57 C58 122.7(7)
N15 C57 C58 109.2(6)
C63 C58 C59 120.5(7)
C63 C58 C57 106.8(6)
C59 C58 C57 132.6(7)
C60 C59 C58 119.2(8)
C60 C59 H29 120.4
C58 C59 H29 120.4
C59 C60 C61 119.6(8)
C59 C60 H30 120.2
C61 C60 H30 120.2
C62 C61 C60 121.8(8)
C62 C61 H31 119.1
C60 C61 H31 119.1
C61 C62 C63 119.4(8)
C61 C62 H32 120.3
C63 C62 H32 120.3
C58 C63 C62 119.4(7)
C58 C63 C64 106.2(6)
C62 C63 C64 134.2(7)
N16 C64 N15 126.2(6)
N16 C64 C63 122.0(6)
N15 C64 C63 111.7(6)
C109 C65 C72 126.1(7)
C109 C65 C66 116.4(7)
C72 C65 C66 117.2(7)
C71 C66 C67 118.3(8)
C71 C66 C65 121.2(8)
C67 C66 C65 120.5(7)
C68 C67 C66 120.3(8)
C68 C67 H33 119.9
C66 C67 H33 119.9
C69 C68 C67 121.0(9)
C69 C68 H34 119.5
C67 C68 H34 119.5
C68 C69 C70 119.0(8)
C68 C69 H35 120.5
C70 C69 H35 120.5
C71 C70 C69 120.2(9)
C71 C70 H36 119.9
C69 C70 H36 119.9
C70 C71 C66 121.1(9)
C70 C71 H37 119.5
C66 C71 H37 119.5
N17 C72 C65 125.6(7)
N17 C72 C73 110.0(7)
C65 C72 C73 124.4(7)
C74 C73 C72 106.2(7)
C74 C73 H38 126.9
C72 C73 H38 126.9
C73 C74 C75 108.2(7)
C73 C74 H39 125.9
C75 C74 H39 125.9
N17 C75 C76 125.4(7)
N17 C75 C74 109.6(7)
C76 C75 C74 124.8(7)
C75 C76 C83 126.3(7)
C75 C76 C77 117.2(7)
C83 C76 C77 116.5(7)
C82 C77 C78 118.7(7)
C82 C77 C76 121.2(7)
C78 C77 C76 120.0(7)
C77 C78 C79 120.5(8)
C77 C78 H40 119.8
C79 C78 H40 119.8
C80 C79 C78 119.1(9)
C80 C79 H41 120.4
C78 C79 H41 120.4
C79 C80 C81 120.9(9)
C79 C80 H42 119.5
C81 C80 H42 119.5
C82 C81 C80 119.9(9)
C82 C81 H43 120.1
C80 C81 H43 120.1
C81 C82 C77 120.8(8)
C81 C82 H44 119.6
C77 C82 H44 119.6
N18 C83 C76 124.8(7)
N18 C83 C84 111.3(7)
C76 C83 C84 123.9(7)
C85 C84 C83 106.8(7)
C85 C84 H45 126.6
C83 C84 H45 126.6
C84 C85 C86 108.1(7)
C84 C85 H46 125.9
C86 C85 H46 125.9
N18 C86 C87 125.5(7)
N18 C86 C85 108.1(7)
C87 C86 C85 126.1(7)
C94 C87 C86 123.2(7)
C94 C87 C88 117.6(7)
C86 C87 C88 119.1(7)
C89 C88 C93 118.5(7)
C89 C88 C87 122.3(7)
C93 C88 C87 119.1(7)
C90 C89 C88 121.6(8)
C90 C89 H47 119.2
C88 C89 H47 119.2
C89 C90 C91 119.9(8)
C89 C90 H48 120.1
C91 C90 H48 120.1
C92 C91 C90 119.5(8)
C92 C91 H49 120.3
C90 C91 H49 120.3
C91 C92 C93 120.7(8)
C91 C92 H50 119.7
C93 C92 H50 119.7
C92 C93 C88 119.7(7)
C92 C93 H51 120.1
C88 C93 H51 120.1
N19 C94 C87 128.1(7)
N19 C94 C95 108.7(6)
C87 C94 C95 123.1(7)
C96 C95 C94 107.3(7)
C96 C95 H52 126.4
C94 C95 H52 126.4
C95 C96 C97 108.1(7)
C95 C96 H53 126.0
C97 C96 H53 126.0
N19 C97 C96 110.2(7)
N19 C97 C98 124.5(7)
C96 C97 C98 125.2(7)
C108 C98 C97 125.2(7)
C108 C98 C99 117.8(7)
C97 C98 C99 116.6(7)
C104 C99 C100 119.7(8)
C104 C99 C98 120.4(7)
C100 C99 C98 119.9(8)
C99 C100 C101 120.4(9)
C99 C100 H54 119.8
C101 C100 H54 119.8
C100 C101 C102 118.6(9)
C100 C101 H55 120.7
C102 C101 H55 120.7
C103 C102 C101 120.7(8)
C103 C102 H56 119.6
C101 C102 H56 119.6
C102 C103 C104 120.6(8)
C102 C103 H57 119.7
C104 C103 H57 119.7
C99 C104 C103 119.9(8)
C99 C104 H58 120.0
C103 C104 H58 120.0
Cl2 C105 Cl3 110.8(5)
Cl2 C105 Cl1 109.2(5)
Cl3 C105 Cl1 110.1(5)
Cl2 C105 H59 108.9
Cl3 C105 H59 108.9
Cl1 C105 H59 108.9
Cl5 C106 Cl4 112.2(9)
Cl5 C106 Cl6 111.4(7)
Cl4 C106 Cl6 106.9(8)
Cl5 C106 H60 108.8
Cl4 C106 H60 108.8
Cl6 C106 H60 108.8
C1 N1 C8 108.3(6)
C1 N1 Tb1 122.7(5)
C8 N1 Tb1 124.0(4)
C8 N2 C9 122.2(7)
C9 N3 C16 108.7(6)
C9 N3 Tb1 125.0(5)
C16 N3 Tb1 121.5(5)
C16 N4 C17 122.0(7)
C17 N5 C24 107.7(6)
C17 N5 Tb1 122.0(5)
C24 N5 Tb1 121.8(4)
C25 N6 C24 122.3(6)
C32 N7 C25 109.0(6)
C32 N7 Tb1 122.1(5)
C25 N7 Tb1 124.2(5)
C1 N8 C32 123.0(7)
C33 N9 C40 107.3(6)
C33 N9 Tb1 115.0(4)
C40 N9 Tb1 118.2(4)
C33 N9 Tb2 116.5(4)
C40 N9 Tb2 113.3(4)
Tb1 N9 Tb2 85.73(17)
C40 N10 C41 123.1(6)
C48 N11 C41 107.3(6)
C48 N11 Tb1 113.9(4)
C41 N11 Tb1 116.6(4)
C48 N11 Tb2 117.7(4)
C41 N11 Tb2 114.0(4)
Tb1 N11 Tb2 86.77(18)
C48 N12 C49 122.5(6)
C56 N13 C49 106.5(6)
C56 N13 Tb1 118.8(4)
C49 N13 Tb1 115.3(4)
C56 N13 Tb2 113.8(4)
C49 N13 Tb2 115.7(4)
Tb1 N13 Tb2 86.11(18)
C57 N14 C56 122.4(6)
C64 N15 C57 106.0(6)
C64 N15 Tb1 113.0(4)
C57 N15 Tb1 115.3(4)
C64 N15 Tb2 120.6(4)
C57 N15 Tb2 115.1(4)
Tb1 N15 Tb2 86.29(17)
C33 N16 C64 121.8(6)
C75 N17 C72 106.0(6)
C75 N17 Tb2 124.7(5)
C72 N17 Tb2 123.7(5)
C83 N18 C86 105.6(6)
C83 N18 Tb2 125.1(5)
C86 N18 Tb2 123.9(5)
C94 N19 C97 105.6(6)
C94 N19 Tb2 124.0(5)
C97 N19 Tb2 125.3(5)
C108 N20 C109 105.1(6)
C108 N20 Tb2 125.3(5)
C109 N20 Tb2 125.1(5)
N5 Tb1 N1 113.9(2)
N5 Tb1 N3 71.8(2)
N1 Tb1 N3 73.0(2)
N5 Tb1 N7 73.0(2)
N1 Tb1 N7 72.3(2)
N3 Tb1 N7 113.2(2)
N5 Tb1 N11 138.83(19)
N1 Tb1 N11 88.2(2)
N3 Tb1 N11 83.34(19)
N7 Tb1 N11 148.2(2)
N5 Tb1 N9 148.9(2)
N1 Tb1 N9 81.85(19)
N3 Tb1 N9 139.20(19)
N7 Tb1 N9 87.98(19)
N11 Tb1 N9 63.95(18)
N5 Tb1 N13 82.8(2)
N1 Tb1 N13 148.7(2)
N3 Tb1 N13 88.89(19)
N7 Tb1 N13 139.0(2)
N11 Tb1 N13 63.94(19)
N9 Tb1 N13 97.10(18)
N5 Tb1 N15 89.5(2)
N1 Tb1 N15 138.17(19)
N3 Tb1 N15 148.8(2)
N7 Tb1 N15 83.20(19)
N11 Tb1 N15 96.14(19)
N9 Tb1 N15 63.51(18)
N13 Tb1 N15 63.60(18)
N5 Tb1 Tb2 123.50(15)
N1 Tb1 Tb2 122.61(14)
N3 Tb1 Tb2 123.55(14)
N7 Tb1 Tb2 123.22(15)
N11 Tb1 Tb2 48.21(14)
N9 Tb1 Tb2 48.78(13)
N13 Tb1 Tb2 48.33(13)
N15 Tb1 Tb2 47.93(12)
N17 Tb2 N20 74.8(2)
N17 Tb2 N19 118.9(2)
N20 Tb2 N19 75.4(2)
N17 Tb2 N18 75.4(2)
N20 Tb2 N18 118.6(2)
N19 Tb2 N18 74.2(2)
N17 Tb2 N15 101.47(19)
N20 Tb2 N15 76.1(2)
N19 Tb2 N15 121.0(2)
N18 Tb2 N15 162.5(2)
N17 Tb2 N11 119.86(19)
N20 Tb2 N11 162.5(2)
N19 Tb2 N11 102.5(2)
N18 Tb2 N11 76.5(2)
N15 Tb2 N11 90.80(18)
N17 Tb2 N13 161.89(19)
N20 Tb2 N13 102.4(2)
N19 Tb2 N13 76.6(2)
N18 Tb2 N13 120.17(19)
N15 Tb2 N13 60.83(18)
N11 Tb2 N13 60.56(18)
N17 Tb2 N9 75.60(18)
N20 Tb2 N9 119.95(19)
N19 Tb2 N9 162.50(19)
N18 Tb2 N9 102.4(2)
N15 Tb2 N9 60.46(18)
N11 Tb2 N9 60.29(18)
N13 Tb2 N9 91.05(18)
N17 Tb2 Tb1 120.07(14)
N20 Tb2 Tb1 120.82(15)
N19 Tb2 Tb1 121.00(15)
N18 Tb2 Tb1 120.58(15)
N15 Tb2 Tb1 45.78(13)
N11 Tb2 Tb1 45.02(13)
N13 Tb2 Tb1 45.56(13)
N9 Tb2 Tb1 45.49(12)
C110 C107 C109 109.3(7)
C110 C107 H61 125.3
C109 C107 H61 125.3
N20 C108 C98 126.7(7)
N20 C108 C110 109.5(6)
C98 C108 C110 123.8(7)
N20 C109 C65 123.9(7)
N20 C109 C107 109.7(6)
C65 C109 C107 126.3(7)
C107 C110 C108 106.3(7)
C107 C110 H62 126.8
C108 C110 H62 126.8

loop_
_geom_bond_atom_site_label_1
_geom_bond_atom_site_label_2
_geom_bond_distance
Cl1 C105 1.780(9)
Cl2 C105 1.750(10)
Cl3 C105 1.753(11)
Cl4 C106 1.753(15)
Cl5 C106 1.706(14)
Cl6 C106 1.824(16)
C1 N8 1.318(9)
C1 N1 1.372(9)
C1 C2 1.458(10)
C2 C3 1.395(11)
C2 C7 1.416(11)
C3 C4 1.377(11)
C3 H1 0.9500
C4 C5 1.419(13)
C4 H2 0.9500
C5 C6 1.394(11)
C5 H3 0.9500
C6 C7 1.388(11)
C6 H4 0.9500
C7 C8 1.458(10)
C8 N2 1.325(9)
C8 N1 1.382(9)
C9 N2 1.349(10)
C9 N3 1.357(10)
C9 C10 1.462(10)
C10 C11 1.389(11)
C10 C15 1.414(11)
C11 C12 1.402(11)
C11 H5 0.9500
C12 C13 1.407(12)
C12 H6 0.9500
C13 C14 1.373(11)
C13 H7 0.9500
C14 C15 1.397(10)
C14 H8 0.9500
C15 C16 1.457(10)
C16 N4 1.306(10)
C16 N3 1.390(9)
C17 N4 1.355(9)
C17 N5 1.365(9)
C17 C18 1.455(10)
C18 C19 1.393(11)
C18 C23 1.424(10)
C19 C20 1.399(12)
C19 H9 0.9500
C20 C21 1.380(12)
C20 H10 0.9500
C21 C22 1.394(12)
C21 H11 0.9500
C22 C23 1.392(10)
C22 H12 0.9500
C23 C24 1.472(10)
C24 N6 1.330(9)
C24 N5 1.405(9)
C25 N6 1.328(10)
C25 N7 1.381(9)
C25 C26 1.498(10)
C26 C31 1.384(11)
C26 C27 1.384(11)
C27 C28 1.373(12)
C27 H13 0.9500
C28 C29 1.435(13)
C28 H14 0.9500
C29 C30 1.389(12)
C29 H15 0.9500
C30 C31 1.409(11)
C30 H16 0.9500
C31 C32 1.454(11)
C32 N8 1.335(10)
C32 N7 1.381(9)
C33 N16 1.345(9)
C33 N9 1.383(9)
C33 C34 1.454(10)
C34 C39 1.388(10)
C34 C35 1.411(10)
C35 C36 1.370(12)
C35 H17 0.9500
C36 C37 1.412(13)
C36 H18 0.9500
C37 C38 1.377(11)
C37 H19 0.9500
C38 C39 1.403(10)
C38 H20 0.9500
C39 C40 1.466(9)
C40 N10 1.304(9)
C40 N9 1.395(9)
C41 N10 1.321(9)
C41 N11 1.399(9)
C41 C42 1.461(10)
C42 C43 1.385(10)
C42 C47 1.406(10)
C43 C44 1.393(11)
C43 H21 0.9500
C44 C45 1.386(11)
C44 H22 0.9500
C45 C46 1.372(11)
C45 H23 0.9500
C46 C47 1.417(10)
C46 H24 0.9500
C47 C48 1.451(10)
C48 N12 1.323(9)
C48 N11 1.379(9)
C49 N12 1.338(9)
C49 N13 1.380(9)
C49 C50 1.435(10)
C50 C51 1.390(10)
C50 C55 1.408(10)
C51 C52 1.417(11)
C51 H25 0.9500
C52 C53 1.391(12)
C52 H26 0.9500
C53 C54 1.391(11)
C53 H27 0.9500
C54 C55 1.397(10)
C54 H28 0.9500
C55 C56 1.455(10)
C56 N14 1.347(9)
C56 N13 1.379(9)
C57 N14 1.314(9)
C57 N15 1.397(9)
C57 C58 1.458(11)
C58 C63 1.402(11)
C58 C59 1.403(11)
C59 C60 1.389(12)
C59 H29 0.9500
C60 C61 1.413(12)
C60 H30 0.9500
C61 C62 1.354(11)
C61 H31 0.9500
C62 C63 1.418(11)
C62 H32 0.9500
C63 C64 1.423(10)
C64 N16 1.346(9)
C64 N15 1.384(8)
C65 C109 1.396(10)
C65 C72 1.409(11)
C65 C66 1.506(10)
C66 C71 1.389(12)
C66 C67 1.399(11)
C67 C68 1.394(11)
C67 H33 0.9500
C68 C69 1.365(13)
C68 H34 0.9500
C69 C70 1.407(14)
C69 H35 0.9500
C70 C71 1.377(11)
C70 H36 0.9500
C71 H37 0.9500
C72 N17 1.380(10)
C72 C73 1.460(10)
C73 C74 1.343(11)
C73 H38 0.9500
C74 C75 1.447(10)
C74 H39 0.9500
C75 N17 1.378(9)
C75 C76 1.403(11)
C76 C83 1.424(10)
C76 C77 1.508(10)
C77 C82 1.392(11)
C77 C78 1.398(11)
C78 C79 1.406(12)
C78 H40 0.9500
C79 C80 1.363(14)
C79 H41 0.9500
C80 C81 1.397(14)
C80 H42 0.9500
C81 C82 1.368(12)
C81 H43 0.9500
C82 H44 0.9500
C83 N18 1.369(9)
C83 C84 1.438(11)
C84 C85 1.340(12)
C84 H45 0.9500
C85 C86 1.462(11)
C85 H46 0.9500
C86 N18 1.407(9)
C86 C87 1.415(10)
C87 C94 1.398(10)
C87 C88 1.483(10)
C88 C89 1.386(11)
C88 C93 1.407(11)
C89 C90 1.383(12)
C89 H47 0.9500
C90 C91 1.399(12)
C90 H48 0.9500
C91 C92 1.378(12)
C91 H49 0.9500
C92 C93 1.406(11)
C92 H50 0.9500
C93 H51 0.9500
C94 N19 1.385(9)
C94 C95 1.473(10)
C95 C96 1.337(11)
C95 H52 0.9500
C96 C97 1.426(11)
C96 H53 0.9500
C97 N19 1.398(9)
C97 C98 1.430(11)
C98 C108 1.391(10)
C98 C99 1.495(10)
C99 C104 1.388(12)
C99 C100 1.394(11)
C100 C101 1.400(11)
C100 H54 0.9500
C101 C102 1.405(13)
C101 H55 0.9500
C102 C103 1.365(14)
C102 H56 0.9500
C103 C104 1.392(12)
C103 H57 0.9500
C104 H58 0.9500
C105 H59 1.0000
C106 H60 1.0000
N1 Tb1 2.358(6)
N3 Tb1 2.368(6)
N5 Tb1 2.352(6)
N7 Tb1 2.370(6)
N9 Tb1 2.593(6)
N9 Tb2 2.734(6)
N11 Tb1 2.568(6)
N11 Tb2 2.707(6)
N13 Tb1 2.594(6)
N13 Tb2 2.714(6)
N15 Tb1 2.604(6)
N15 Tb2 2.697(6)
N17 Tb2 2.367(6)
N18 Tb2 2.402(6)
N19 Tb2 2.377(6)
N20 C108 1.388(9)
N20 C109 1.395(9)
N20 Tb2 2.371(6)
Tb1 Tb2 3.6252(9)
C107 C110 1.325(11)
C107 C109 1.421(10)
C107 H61 0.9500
C108 C110 1.466(11)
C110 H62 0.9500

loop_
_geom_torsion_atom_site_label_1
_geom_torsion_atom_site_label_2
_geom_torsion_atom_site_label_3
_geom_torsion_atom_site_label_4
_geom_torsion
N8 C1 C2 C3 -7.1(13)
N1 C1 C2 C3 176.0(8)
N8 C1 C2 C7 172.2(7)
N1 C1 C2 C7 -4.7(8)
C7 C2 C3 C4 -1.8(12)
C1 C2 C3 C4 177.4(8)
C2 C3 C4 C5 -0.2(13)
C3 C4 C5 C6 -0.1(13)
C4 C5 C6 C7 2.4(12)
C5 C6 C7 C2 -4.5(12)
C5 C6 C7 C8 179.0(8)
C3 C2 C7 C6 4.3(12)
C1 C2 C7 C6 -175.2(7)
C3 C2 C7 C8 -178.4(7)
C1 C2 C7 C8 2.1(8)
C6 C7 C8 N2 -0.3(12)
C2 C7 C8 N2 -177.2(7)
C6 C7 C8 N1 178.0(8)
C2 C7 C8 N1 1.1(8)
N2 C9 C10 C11 -0.9(12)
N3 C9 C10 C11 176.8(7)
N2 C9 C10 C15 179.7(6)
N3 C9 C10 C15 -2.6(8)
C15 C10 C11 C12 2.0(11)
C9 C10 C11 C12 -177.3(7)
C10 C11 C12 C13 -1.8(11)
C11 C12 C13 C14 1.4(12)
C12 C13 C14 C15 -1.0(12)
C13 C14 C15 C10 1.2(11)
C13 C14 C15 C16 179.2(8)
C11 C10 C15 C14 -1.7(11)
C9 C10 C15 C14 177.7(6)
C11 C10 C15 C16 179.8(6)
C9 C10 C15 C16 -0.7(7)
C14 C15 C16 N4 7.8(12)
C10 C15 C16 N4 -174.0(7)
C14 C15 C16 N3 -174.5(7)
C10 C15 C16 N3 3.7(8)
N4 C17 C18 C19 -8.3(13)
N5 C17 C18 C19 174.8(8)
N4 C17 C18 C23 176.0(6)
N5 C17 C18 C23 -0.8(8)
C23 C18 C19 C20 -1.6(11)
C17 C18 C19 C20 -176.8(8)
C18 C19 C20 C21 1.6(12)
C19 C20 C21 C22 -0.8(13)
C20 C21 C22 C23 0.1(13)
C21 C22 C23 C18 -0.1(11)
C21 C22 C23 C24 179.3(8)
C19 C18 C23 C22 0.9(11)
C17 C18 C23 C22 177.3(7)
C19 C18 C23 C24 -178.6(7)
C17 C18 C23 C24 -2.3(8)
C22 C23 C24 N6 7.1(13)
C18 C23 C24 N6 -173.4(7)
C22 C23 C24 N5 -174.9(8)
C18 C23 C24 N5 4.6(8)
N6 C25 C26 C31 179.7(7)
N7 C25 C26 C31 0.4(8)
N6 C25 C26 C27 -1.1(12)
N7 C25 C26 C27 179.6(8)
C31 C26 C27 C28 0.2(13)
C25 C26 C27 C28 -178.9(8)
C26 C27 C28 C29 3.3(14)
C27 C28 C29 C30 -5.0(14)
C28 C29 C30 C31 3.1(13)
C27 C26 C31 C30 -1.9(12)
C25 C26 C31 C30 177.4(7)
C27 C26 C31 C32 179.3(7)
C25 C26 C31 C32 -1.5(8)
C29 C30 C31 C26 0.2(12)
C29 C30 C31 C32 178.7(8)
C26 C31 C32 N8 -173.2(7)
C30 C31 C32 N8 8.2(13)
C26 C31 C32 N7 2.1(8)
C30 C31 C32 N7 -176.5(8)
N16 C33 C34 C39 179.6(7)
N9 C33 C34 C39 1.0(8)
N16 C33 C34 C35 3.3(12)
N9 C33 C34 C35 -175.4(7)
C39 C34 C35 C36 0.4(11)
C33 C34 C35 C36 176.3(8)
C34 C35 C36 C37 0.8(12)
C35 C36 C37 C38 -1.6(14)
C36 C37 C38 C39 1.1(12)
C35 C34 C39 C38 -0.8(11)
C33 C34 C39 C38 -177.6(7)
C35 C34 C39 C40 177.1(6)
C33 C34 C39 C40 0.3(8)
C37 C38 C39 C34 0.1(11)
C37 C38 C39 C40 -177.3(8)
C34 C39 C40 N10 -176.6(7)
C38 C39 C40 N10 1.1(13)
C34 C39 C40 N9 -1.4(8)
C38 C39 C40 N9 176.2(7)
N10 C41 C42 C43 4.1(12)
N11 C41 C42 C43 -175.6(7)
N10 C41 C42 C47 176.2(7)
N11 C41 C42 C47 -3.5(8)
C47 C42 C43 C44 2.7(11)
C41 C42 C43 C44 173.8(8)
C42 C43 C44 C45 -2.1(12)
C43 C44 C45 C46 1.2(14)
C44 C45 C46 C47 -0.8(13)
C43 C42 C47 C46 -2.4(11)
C41 C42 C47 C46 -175.4(7)
C43 C42 C47 C48 176.7(7)
C41 C42 C47 C48 3.7(8)
C45 C46 C47 C42 1.3(11)
C45 C46 C47 C48 -177.5(8)
C42 C47 C48 N12 174.2(6)
C46 C47 C48 N12 -6.9(12)
C42 C47 C48 N11 -2.7(8)
C46 C47 C48 N11 176.2(8)
N12 C49 C50 C51 5.6(12)
N13 C49 C50 C51 -176.3(7)
N12 C49 C50 C55 -179.7(6)
N13 C49 C50 C55 -1.6(8)
C55 C50 C51 C52 2.8(11)
C49 C50 C51 C52 176.9(7)
C50 C51 C52 C53 -1.6(12)
C51 C52 C53 C54 -0.2(14)
C52 C53 C54 C55 0.9(13)
C53 C54 C55 C50 0.3(12)
C53 C54 C55 C56 -178.0(8)
C51 C50 C55 C54 -2.2(12)
C49 C50 C55 C54 -177.6(7)
C51 C50 C55 C56 176.5(7)
C49 C50 C55 C56 1.1(8)
C54 C55 C56 N14 -1.2(13)
C50 C55 C56 N14 -179.7(7)
C54 C55 C56 N13 178.2(8)
C50 C55 C56 N13 -0.3(8)
N14 C57 C58 C63 178.4(7)
N15 C57 C58 C63 -0.9(8)
N14 C57 C58 C59 2.1(13)
N15 C57 C58 C59 -177.1(8)
C63 C58 C59 C60 -2.1(12)
C57 C58 C59 C60 173.7(8)
C58 C59 C60 C61 0.9(13)
C59 C60 C61 C62 1.0(13)
C60 C61 C62 C63 -1.5(13)
C59 C58 C63 C62 1.6(12)
C57 C58 C63 C62 -175.2(7)
C59 C58 C63 C64 177.1(7)
C57 C58 C63 C64 0.3(8)
C61 C62 C63 C58 0.3(12)
C61 C62 C63 C64 -173.8(8)
C58 C63 C64 N16 177.6(6)
C62 C63 C64 N16 -7.9(13)
C58 C63 C64 N15 0.3(8)
C62 C63 C64 N15 174.9(8)
C109 C65 C66 C71 111.6(9)
C72 C65 C66 C71 -73.9(10)
C109 C65 C66 C67 -67.7(10)
C72 C65 C66 C67 106.9(9)
C71 C66 C67 C68 -3.3(12)
C65 C66 C67 C68 176.0(7)
C66 C67 C68 C69 2.1(12)
C67 C68 C69 C70 -0.6(12)
C68 C69 C70 C71 0.4(13)
C69 C70 C71 C66 -1.7(13)
C67 C66 C71 C70 3.1(12)
C65 C66 C71 C70 -176.1(8)
C109 C65 C72 N17 -4.3(12)
C66 C65 C72 N17 -178.2(7)
C109 C65 C72 C73 171.9(7)
C66 C65 C72 C73 -2.1(11)
N17 C72 C73 C74 2.3(8)
C65 C72 C73 C74 -174.4(7)
C72 C73 C74 C75 -0.5(8)
C73 C74 C75 N17 -1.4(8)
C73 C74 C75 C76 173.5(7)
N17 C75 C76 C83 -1.3(12)
C74 C75 C76 C83 -175.4(7)
N17 C75 C76 C77 177.5(6)
C74 C75 C76 C77 3.4(11)
C75 C76 C77 C82 118.5(8)
C83 C76 C77 C82 -62.5(10)
C75 C76 C77 C78 -63.8(10)
C83 C76 C77 C78 115.1(8)
C82 C77 C78 C79 -0.7(12)
C76 C77 C78 C79 -178.4(8)
C77 C78 C79 C80 -0.7(14)
C78 C79 C80 C81 0.4(16)
C79 C80 C81 C82 1.3(16)
C80 C81 C82 C77 -2.7(14)
C78 C77 C82 C81 2.4(12)
C76 C77 C82 C81 -179.9(8)
C75 C76 C83 N18 -0.9(12)
C77 C76 C83 N18 -179.7(6)
C75 C76 C83 C84 175.8(7)
C77 C76 C83 C84 -3.0(10)
N18 C83 C84 C85 -0.3(9)
C76 C83 C84 C85 -177.3(7)
C83 C84 C85 C86 1.3(9)
C84 C85 C86 N18 -1.9(9)
C84 C85 C86 C87 171.8(8)
N18 C86 C87 C94 2.5(12)
C85 C86 C87 C94 -170.2(7)
N18 C86 C87 C88 -177.4(7)
C85 C86 C87 C88 9.9(12)
C94 C87 C88 C89 111.8(9)
C86 C87 C88 C89 -68.3(10)
C94 C87 C88 C93 -65.6(10)
C86 C87 C88 C93 114.4(8)
C93 C88 C89 C90 0.0(12)
C87 C88 C89 C90 -177.3(8)
C88 C89 C90 C91 0.0(13)
C89 C90 C91 C92 -1.5(13)
C90 C91 C92 C93 3.0(12)
C91 C92 C93 C88 -3.0(12)
C89 C88 C93 C92 1.4(12)
C87 C88 C93 C92 178.9(7)
C86 C87 C94 N19 -3.7(12)
C88 C87 C94 N19 176.2(7)
C86 C87 C94 C95 171.6(7)
C88 C87 C94 C95 -8.5(11)
N19 C94 C95 C96 1.9(8)
C87 C94 C95 C96 -174.3(7)
C94 C95 C96 C97 -0.2(9)
C95 C96 C97 N19 -1.5(9)
C95 C96 C97 C98 175.1(7)
N19 C97 C98 C108 2.7(12)
C96 C97 C98 C108 -173.5(7)
N19 C97 C98 C99 175.3(7)
C96 C97 C98 C99 -0.9(11)
C108 C98 C99 C104 -67.6(10)
C97 C98 C99 C104 119.3(8)
C108 C98 C99 C100 114.0(9)
C97 C98 C99 C100 -59.2(10)
C104 C99 C100 C101 2.2(12)
C98 C99 C100 C101 -179.3(7)
C99 C100 C101 C102 -2.3(13)
C100 C101 C102 C103 1.5(14)
C101 C102 C103 C104 -0.7(15)
C100 C99 C104 C103 -1.3(12)
C98 C99 C104 C103 -179.8(8)
C102 C103 C104 C99 0.5(14)
N8 C1 N1 C8 -171.3(7)
C2 C1 N1 C8 5.4(8)
N8 C1 N1 Tb1 33.0(10)
C2 C1 N1 Tb1 -150.3(5)
N2 C8 N1 C1 174.1(7)
C7 C8 N1 C1 -4.1(8)
N2 C8 N1 Tb1 -30.6(10)
C7 C8 N1 Tb1 151.3(5)
N1 C8 N2 C9 -4.4(11)
C7 C8 N2 C9 173.5(6)
N3 C9 N2 C8 6.5(11)
C10 C9 N2 C8 -176.3(6)
N2 C9 N3 C16 -177.6(7)
C10 C9 N3 C16 5.0(8)
N2 C9 N3 Tb1 27.0(10)
C10 C9 N3 Tb1 -150.5(5)
N4 C16 N3 C9 172.1(7)
C15 C16 N3 C9 -5.4(8)
N4 C16 N3 Tb1 -31.4(10)
C15 C16 N3 Tb1 151.2(4)
N3 C16 N4 C17 -5.6(12)
C15 C16 N4 C17 171.6(6)
N5 C17 N4 C16 1.9(11)
C18 C17 N4 C16 -174.4(7)
N4 C17 N5 C24 -172.9(7)
C18 C17 N5 C24 3.8(8)
N4 C17 N5 Tb1 38.8(9)
C18 C17 N5 Tb1 -144.5(5)
N6 C24 N5 C17 172.7(7)
C23 C24 N5 C17 -5.2(8)
N6 C24 N5 Tb1 -38.9(10)
C23 C24 N5 Tb1 143.2(5)
N7 C25 N6 C24 5.9(12)
C26 C25 N6 C24 -173.3(7)
N5 C24 N6 C25 1.5(12)
C23 C24 N6 C25 179.1(7)
N8 C32 N7 C25 173.1(7)
C31 C32 N7 C25 -1.9(8)
N8 C32 N7 Tb1 -30.2(10)
C31 C32 N7 Tb1 154.8(5)
N6 C25 N7 C32 -178.3(7)
C26 C25 N7 C32 0.9(8)
N6 C25 N7 Tb1 25.6(10)
C26 C25 N7 Tb1 -155.1(4)
N1 C1 N8 C32 7.2(11)
C2 C1 N8 C32 -169.2(7)
N7 C32 N8 C1 -8.4(12)
C31 C32 N8 C1 166.0(7)
N16 C33 N9 C40 179.6(7)
C34 C33 N9 C40 -1.9(8)
N16 C33 N9 Tb1 -46.6(9)
C34 C33 N9 Tb1 131.9(5)
N16 C33 N9 Tb2 51.4(9)
C34 C33 N9 Tb2 -130.0(5)
N10 C40 N9 C33 177.0(7)
C39 C40 N9 C33 2.0(8)
N10 C40 N9 Tb1 44.9(9)
C39 C40 N9 Tb1 -130.0(5)
N10 C40 N9 Tb2 -53.1(9)
C39 C40 N9 Tb2 132.0(5)
N9 C40 N10 C41 1.2(11)
C39 C40 N10 C41 175.4(7)
N11 C41 N10 C40 1.0(12)
C42 C41 N10 C40 -178.6(7)
N12 C48 N11 C41 -176.2(6)
C47 C48 N11 C41 0.5(8)
N12 C48 N11 Tb1 53.2(8)
C47 C48 N11 Tb1 -130.1(5)
N12 C48 N11 Tb2 -46.1(8)
C47 C48 N11 Tb2 130.5(5)
N10 C41 N11 C48 -177.8(7)
C42 C41 N11 C48 1.9(8)
N10 C41 N11 Tb1 -48.8(9)
C42 C41 N11 Tb1 130.9(5)
N10 C41 N11 Tb2 50.1(9)
C42 C41 N11 Tb2 -130.2(5)
N11 C48 N12 C49 -3.6(11)
C47 C48 N12 C49 -179.9(6)
N13 C49 N12 C48 0.0(11)
C50 C49 N12 C48 177.8(6)
N14 C56 N13 C49 178.7(7)
C55 C56 N13 C49 -0.7(8)
N14 C56 N13 Tb1 46.5(9)
C55 C56 N13 Tb1 -132.9(5)
N14 C56 N13 Tb2 -52.6(9)
C55 C56 N13 Tb2 128.1(5)
N12 C49 N13 C56 179.4(7)
C50 C49 N13 C56 1.4(8)
N12 C49 N13 Tb1 -46.5(8)
C50 C49 N13 Tb1 135.5(5)
N12 C49 N13 Tb2 51.8(8)
C50 C49 N13 Tb2 -126.2(5)
N15 C57 N14 C56 5.7(12)
C58 C57 N14 C56 -173.5(7)
N13 C56 N14 C57 -1.4(11)
C55 C56 N14 C57 177.8(7)
N16 C64 N15 C57 -178.0(6)
C63 C64 N15 C57 -0.9(8)
N16 C64 N15 Tb1 54.8(8)
C63 C64 N15 Tb1 -128.1(5)
N16 C64 N15 Tb2 -44.9(8)
C63 C64 N15 Tb2 132.2(5)
N14 C57 N15 C64 -178.1(7)
C58 C57 N15 C64 1.1(8)
N14 C57 N15 Tb1 -52.3(9)
C58 C57 N15 Tb1 126.9(5)
N14 C57 N15 Tb2 45.8(9)
C58 C57 N15 Tb2 -134.9(5)
N9 C33 N16 C64 -0.7(11)
C34 C33 N16 C64 -179.1(6)
N15 C64 N16 C33 -4.4(11)
C63 C64 N16 C33 178.8(7)
C76 C75 N17 C72 -172.1(7)
C74 C75 N17 C72 2.7(8)
C76 C75 N17 Tb2 33.7(9)
C74 C75 N17 Tb2 -151.5(5)
C65 C72 N17 C75 173.6(7)
C73 C72 N17 C75 -3.1(8)
C65 C72 N17 Tb2 -31.9(10)
C73 C72 N17 Tb2 151.5(5)
C76 C83 N18 C86 176.1(7)
C84 C83 N18 C86 -1.0(8)
C76 C83 N18 Tb2 -29.1(9)
C84 C83 N18 Tb2 153.8(5)
C87 C86 N18 C83 -172.1(7)
C85 C86 N18 C83 1.7(8)
C87 C86 N18 Tb2 32.8(10)
C85 C86 N18 Tb2 -153.4(5)
C87 C94 N19 C97 173.2(7)
C95 C94 N19 C97 -2.7(8)
C87 C94 N19 Tb2 -31.0(10)
C95 C94 N19 Tb2 153.1(5)
C96 C97 N19 C94 2.6(8)
C98 C97 N19 C94 -174.1(7)
C96 C97 N19 Tb2 -152.7(5)
C98 C97 N19 Tb2 30.6(10)
C17 N5 Tb1 N1 -110.2(5)
C24 N5 Tb1 N1 105.9(5)
C17 N5 Tb1 N3 -49.0(5)
C24 N5 Tb1 N3 167.1(6)
C17 N5 Tb1 N7 -171.3(6)
C24 N5 Tb1 N7 44.8(5)
C17 N5 Tb1 N11 6.9(7)
C24 N5 Tb1 N11 -137.0(5)
C17 N5 Tb1 N9 134.1(5)
C24 N5 Tb1 N9 -9.8(7)
C17 N5 Tb1 N13 42.2(5)
C24 N5 Tb1 N13 -101.7(5)
C17 N5 Tb1 N15 105.6(5)
C24 N5 Tb1 N15 -38.3(5)
C17 N5 Tb1 Tb2 69.7(6)
C24 N5 Tb1 Tb2 -74.2(5)
C1 N1 Tb1 N5 -107.2(5)
C8 N1 Tb1 N5 100.8(5)
C1 N1 Tb1 N3 -167.8(6)
C8 N1 Tb1 N3 40.3(5)
C1 N1 Tb1 N7 -45.8(5)
C8 N1 Tb1 N7 162.3(6)
C1 N1 Tb1 N11 108.6(5)
C8 N1 Tb1 N11 -43.3(5)
C1 N1 Tb1 N9 44.7(5)
C8 N1 Tb1 N9 -107.2(5)
C1 N1 Tb1 N13 135.0(5)
C8 N1 Tb1 N13 -16.9(7)
C1 N1 Tb1 N15 11.4(7)
C8 N1 Tb1 N15 -140.5(5)
C1 N1 Tb1 Tb2 72.8(6)
C8 N1 Tb1 Tb2 -79.1(5)
C9 N3 Tb1 N5 -162.3(6)
C16 N3 Tb1 N5 45.2(5)
C9 N3 Tb1 N1 -39.2(5)
C16 N3 Tb1 N1 168.3(6)
C9 N3 Tb1 N7 -100.7(6)
C16 N3 Tb1 N7 106.8(5)
C9 N3 Tb1 N11 51.0(5)
C16 N3 Tb1 N11 -101.5(5)
C9 N3 Tb1 N9 15.3(7)
C16 N3 Tb1 N9 -137.2(5)
C9 N3 Tb1 N13 114.9(6)
C16 N3 Tb1 N13 -37.6(5)
C9 N3 Tb1 N15 141.9(5)
C16 N3 Tb1 N15 -10.7(7)
C9 N3 Tb1 Tb2 79.1(6)
C16 N3 Tb1 Tb2 -73.5(5)
C32 N7 Tb1 N5 167.0(6)
C25 N7 Tb1 N5 -39.9(5)
C32 N7 Tb1 N1 44.2(5)
C25 N7 Tb1 N1 -162.7(6)
C32 N7 Tb1 N3 106.1(6)
C25 N7 Tb1 N3 -100.8(6)
C32 N7 Tb1 N11 -10.8(8)
C25 N7 Tb1 N11 142.3(5)
C32 N7 Tb1 N9 -37.9(5)
C25 N7 Tb1 N9 115.2(6)
C32 N7 Tb1 N13 -136.4(5)
C25 N7 Tb1 N13 16.7(7)
C32 N7 Tb1 N15 -101.5(6)
C25 N7 Tb1 N15 51.6(5)
C32 N7 Tb1 Tb2 -73.7(6)
C25 N7 Tb1 Tb2 79.4(6)
C48 N11 Tb1 N5 -23.0(6)
C41 N11 Tb1 N5 -148.8(5)
Tb2 N11 Tb1 N5 95.9(3)
C48 N11 Tb1 N1 102.4(5)
C41 N11 Tb1 N1 -23.3(5)
Tb2 N11 Tb1 N1 -138.64(19)
C48 N11 Tb1 N3 29.4(5)
C41 N11 Tb1 N3 -96.4(5)
Tb2 N11 Tb1 N3 148.3(2)
C48 N11 Tb1 N7 153.7(5)
C41 N11 Tb1 N7 27.9(7)
Tb2 N11 Tb1 N7 -87.4(4)
C48 N11 Tb1 N9 -175.8(5)
C41 N11 Tb1 N9 58.4(5)
Tb2 N11 Tb1 N9 -56.85(17)
C48 N11 Tb1 N13 -62.7(5)
C41 N11 Tb1 N13 171.5(5)
Tb2 N11 Tb1 N13 56.25(18)
C48 N11 Tb1 N15 -119.3(5)
C41 N11 Tb1 N15 114.9(5)
Tb2 N11 Tb1 N15 -0.35(18)
C48 N11 Tb1 Tb2 -118.9(5)
C41 N11 Tb1 Tb2 115.3(5)
C33 N9 Tb1 N5 29.1(7)
C40 N9 Tb1 N5 157.6(4)
Tb2 N9 Tb1 N5 -88.2(4)
C33 N9 Tb1 N1 -94.6(5)
C40 N9 Tb1 N1 34.0(5)
Tb2 N9 Tb1 N1 148.1(2)
C33 N9 Tb1 N3 -146.4(5)
C40 N9 Tb1 N3 -17.9(6)
Tb2 N9 Tb1 N3 96.3(3)
C33 N9 Tb1 N7 -22.2(5)
C40 N9 Tb1 N7 106.4(5)
Tb2 N9 Tb1 N7 -139.44(19)
C33 N9 Tb1 N11 173.4(5)
C40 N9 Tb1 N11 -58.1(5)
Tb2 N9 Tb1 N11 56.10(18)
C33 N9 Tb1 N13 117.0(5)
C40 N9 Tb1 N13 -114.5(5)
Tb2 N9 Tb1 N13 -0.28(18)
C33 N9 Tb1 N15 61.2(5)
C40 N9 Tb1 N15 -170.2(5)
Tb2 N9 Tb1 N15 -56.03(17)
C33 N9 Tb1 Tb2 117.3(5)
C40 N9 Tb1 Tb2 -114.2(5)
C56 N13 Tb1 N5 33.9(5)
C49 N13 Tb1 N5 -94.3(5)
Tb2 N13 Tb1 N5 148.9(2)
C56 N13 Tb1 N1 159.2(5)
C49 N13 Tb1 N1 31.0(7)
Tb2 N13 Tb1 N1 -85.7(4)
C56 N13 Tb1 N3 105.7(5)
C49 N13 Tb1 N3 -22.5(5)
Tb2 N13 Tb1 N3 -139.23(18)
C56 N13 Tb1 N7 -19.7(6)
C49 N13 Tb1 N7 -147.9(4)
Tb2 N13 Tb1 N7 95.4(3)
C56 N13 Tb1 N11 -171.2(6)
C49 N13 Tb1 N11 60.6(5)
Tb2 N13 Tb1 N11 -56.10(18)
C56 N13 Tb1 N9 -114.8(5)
C49 N13 Tb1 N9 117.0(5)
Tb2 N13 Tb1 N9 0.28(18)
C56 N13 Tb1 N15 -59.1(5)
C49 N13 Tb1 N15 172.7(5)
Tb2 N13 Tb1 N15 55.97(17)
C56 N13 Tb1 Tb2 -115.1(5)
C49 N13 Tb1 Tb2 116.7(5)
C64 N15 Tb1 N5 99.5(5)
C57 N15 Tb1 N5 -22.7(5)
Tb2 N15 Tb1 N5 -138.77(19)
C64 N15 Tb1 N1 -27.2(6)
C57 N15 Tb1 N1 -149.3(5)
Tb2 N15 Tb1 N1 94.6(3)
C64 N15 Tb1 N3 151.3(4)
C57 N15 Tb1 N3 29.1(7)
Tb2 N15 Tb1 N3 -86.9(4)
C64 N15 Tb1 N7 26.5(5)
C57 N15 Tb1 N7 -95.6(5)
Tb2 N15 Tb1 N7 148.3(2)
C64 N15 Tb1 N11 -121.4(5)
C57 N15 Tb1 N11 116.4(5)
Tb2 N15 Tb1 N11 0.36(18)
C64 N15 Tb1 N9 -64.6(4)
C57 N15 Tb1 N9 173.3(5)
Tb2 N15 Tb1 N9 57.18(17)
C64 N15 Tb1 N13 -178.3(5)
C57 N15 Tb1 N13 59.6(5)
Tb2 N15 Tb1 N13 -56.50(18)
C64 N15 Tb1 Tb2 -121.8(5)
C57 N15 Tb1 Tb2 116.1(5)
C75 N17 Tb2 N20 -167.1(6)
C72 N17 Tb2 N20 43.1(5)
C75 N17 Tb2 N19 -103.7(5)
C72 N17 Tb2 N19 106.5(5)
C75 N17 Tb2 N18 -41.4(5)
C72 N17 Tb2 N18 168.8(6)
C75 N17 Tb2 N15 120.9(5)
C72 N17 Tb2 N15 -28.9(6)
C75 N17 Tb2 N11 23.3(6)
C72 N17 Tb2 N11 -126.5(5)
C75 N17 Tb2 N13 109.4(7)
C72 N17 Tb2 N13 -40.4(9)
C75 N17 Tb2 N9 65.8(5)
C72 N17 Tb2 N9 -84.0(5)
C75 N17 Tb2 Tb1 75.8(5)
C72 N17 Tb2 Tb1 -74.0(6)
C108 N20 Tb2 N17 164.8(6)
C109 N20 Tb2 N17 -42.8(6)
C108 N20 Tb2 N19 38.8(6)
C109 N20 Tb2 N19 -168.8(6)
C108 N20 Tb2 N18 101.3(6)
C109 N20 Tb2 N18 -106.3(6)
C108 N20 Tb2 N15 -89.0(6)
C109 N20 Tb2 N15 63.4(6)
C108 N20 Tb2 N11 -46.5(10)
C109 N20 Tb2 N11 105.9(8)
C108 N20 Tb2 N13 -33.6(6)
C109 N20 Tb2 N13 118.8(6)
C108 N20 Tb2 N9 -132.2(5)
C109 N20 Tb2 N9 20.3(6)
C108 N20 Tb2 Tb1 -78.9(6)
C109 N20 Tb2 Tb1 73.5(6)
C94 N19 Tb2 N17 105.4(6)
C97 N19 Tb2 N17 -103.6(6)
C94 N19 Tb2 N20 168.5(6)
C97 N19 Tb2 N20 -40.4(6)
C94 N19 Tb2 N18 42.5(6)
C97 N19 Tb2 N18 -166.4(6)
C94 N19 Tb2 N15 -128.0(5)
C97 N19 Tb2 N15 23.1(7)
C94 N19 Tb2 N11 -29.4(6)
C97 N19 Tb2 N11 121.7(6)
C94 N19 Tb2 N13 -84.6(6)
C97 N19 Tb2 N13 66.4(6)
C94 N19 Tb2 N9 -38.5(10)
C97 N19 Tb2 N9 112.6(7)
C94 N19 Tb2 Tb1 -74.0(6)
C97 N19 Tb2 Tb1 77.0(6)
C83 N18 Tb2 N17 39.6(6)
C86 N18 Tb2 N17 -170.0(6)
C83 N18 Tb2 N20 102.9(6)
C86 N18 Tb2 N20 -106.8(6)
C83 N18 Tb2 N19 166.0(6)
C86 N18 Tb2 N19 -43.6(6)
C83 N18 Tb2 N15 -42.1(10)
C86 N18 Tb2 N15 108.3(7)
C83 N18 Tb2 N11 -86.6(6)
C86 N18 Tb2 N11 63.7(6)
C83 N18 Tb2 N13 -130.3(5)
C86 N18 Tb2 N13 20.1(6)
C83 N18 Tb2 N9 -31.7(6)
C86 N18 Tb2 N9 118.7(6)
C83 N18 Tb2 Tb1 -76.9(6)
C86 N18 Tb2 Tb1 73.4(6)
C64 N15 Tb2 N17 -6.5(5)
C57 N15 Tb2 N17 122.7(5)
Tb1 N15 Tb2 N17 -121.06(18)
C64 N15 Tb2 N20 -77.5(5)
C57 N15 Tb2 N20 51.7(5)
Tb1 N15 Tb2 N20 167.9(2)
C64 N15 Tb2 N19 -140.7(5)
C57 N15 Tb2 N19 -11.5(5)
Tb1 N15 Tb2 N19 104.7(2)
C64 N15 Tb2 N18 71.2(8)
C57 N15 Tb2 N18 -159.6(6)
Tb1 N15 Tb2 N18 -43.4(7)
C64 N15 Tb2 N11 114.2(5)
C57 N15 Tb2 N11 -116.6(5)
Tb1 N15 Tb2 N11 -0.34(17)
C64 N15 Tb2 N13 169.4(6)
C57 N15 Tb2 N13 -61.4(5)
Tb1 N15 Tb2 N13 54.85(18)
C64 N15 Tb2 N9 59.5(5)
C57 N15 Tb2 N9 -171.3(5)
Tb1 N15 Tb2 N9 -55.05(17)
C64 N15 Tb2 Tb1 114.6(5)
C57 N15 Tb2 Tb1 -116.2(5)
C48 N11 Tb2 N17 -140.6(5)
C41 N11 Tb2 N17 -13.7(5)
Tb1 N11 Tb2 N17 104.1(2)
C48 N11 Tb2 N20 74.7(8)
C41 N11 Tb2 N20 -158.4(6)
Tb1 N11 Tb2 N20 -40.6(7)
C48 N11 Tb2 N19 -6.3(5)
C41 N11 Tb2 N19 120.5(5)
Tb1 N11 Tb2 N19 -121.67(19)
C48 N11 Tb2 N18 -76.5(5)
C41 N11 Tb2 N18 50.4(5)
Tb1 N11 Tb2 N18 168.2(2)
C48 N11 Tb2 N15 115.7(5)
C41 N11 Tb2 N15 -117.5(5)
Tb1 N11 Tb2 N15 0.34(17)
C48 N11 Tb2 N13 60.3(5)
C41 N11 Tb2 N13 -172.9(5)
Tb1 N11 Tb2 N13 -55.07(18)
C48 N11 Tb2 N9 170.5(6)
C41 N11 Tb2 N9 -62.6(5)
Tb1 N11 Tb2 N9 55.20(18)
C48 N11 Tb2 Tb1 115.3(5)
C41 N11 Tb2 Tb1 -117.8(5)
C56 N13 Tb2 N17 77.6(8)
C49 N13 Tb2 N17 -158.5(6)
Tb1 N13 Tb2 N17 -42.2(7)
C56 N13 Tb2 N20 -1.5(5)
C49 N13 Tb2 N20 122.4(5)
Tb1 N13 Tb2 N20 -121.28(19)
C56 N13 Tb2 N19 -73.0(5)
C49 N13 Tb2 N19 50.9(5)
Tb1 N13 Tb2 N19 167.2(2)
C56 N13 Tb2 N18 -135.5(5)
C49 N13 Tb2 N18 -11.6(6)
Tb1 N13 Tb2 N18 104.7(2)
C56 N13 Tb2 N15 64.7(5)
C49 N13 Tb2 N15 -171.5(5)
Tb1 N13 Tb2 N15 -55.17(18)
C56 N13 Tb2 N11 174.1(5)
C49 N13 Tb2 N11 -62.0(5)
Tb1 N13 Tb2 N11 54.31(18)
C56 N13 Tb2 N9 119.6(5)
C49 N13 Tb2 N9 -116.6(5)
Tb1 N13 Tb2 N9 -0.26(17)
C56 N13 Tb2 Tb1 119.8(5)
C49 N13 Tb2 Tb1 -116.3(5)
C33 N9 Tb2 N17 52.0(5)
C40 N9 Tb2 N17 -73.2(5)
Tb1 N9 Tb2 N17 167.9(2)
C33 N9 Tb2 N20 -10.6(6)
C40 N9 Tb2 N20 -135.8(5)
Tb1 N9 Tb2 N20 105.2(2)
C33 N9 Tb2 N19 -160.2(6)
C40 N9 Tb2 N19 74.6(8)
Tb1 N9 Tb2 N19 -44.3(7)
C33 N9 Tb2 N18 123.1(5)
C40 N9 Tb2 N18 -2.1(5)
Tb1 N9 Tb2 N18 -120.98(19)
C33 N9 Tb2 N15 -60.4(5)
C40 N9 Tb2 N15 174.4(5)
Tb1 N9 Tb2 N15 55.46(18)
C33 N9 Tb2 N11 -170.4(5)
C40 N9 Tb2 N11 64.4(5)
Tb1 N9 Tb2 N11 -54.53(17)
C33 N9 Tb2 N13 -115.6(5)
C40 N9 Tb2 N13 119.2(5)
Tb1 N9 Tb2 N13 0.26(17)
C33 N9 Tb2 Tb1 -115.9(5)
C40 N9 Tb2 Tb1 118.9(5)
N5 Tb1 Tb2 N17 128.2(2)
N1 Tb1 Tb2 N17 -51.9(2)
N3 Tb1 Tb2 N17 -142.4(2)
N7 Tb1 Tb2 N17 37.4(2)
N11 Tb1 Tb2 N17 -103.6(2)
N9 Tb1 Tb2 N17 -13.6(2)
N13 Tb1 Tb2 N17 166.0(2)
N15 Tb1 Tb2 N17 75.9(2)
N5 Tb1 Tb2 N20 38.5(3)
N1 Tb1 Tb2 N20 -141.6(3)
N3 Tb1 Tb2 N20 128.0(3)
N7 Tb1 Tb2 N20 -52.3(3)
N11 Tb1 Tb2 N20 166.8(2)
N9 Tb1 Tb2 N20 -103.2(3)
N13 Tb1 Tb2 N20 76.4(2)
N15 Tb1 Tb2 N20 -13.7(3)
N5 Tb1 Tb2 N19 -52.4(2)
N1 Tb1 Tb2 N19 127.5(2)
N3 Tb1 Tb2 N19 37.0(2)
N7 Tb1 Tb2 N19 -143.2(2)
N11 Tb1 Tb2 N19 75.8(2)
N9 Tb1 Tb2 N19 165.8(2)
N13 Tb1 Tb2 N19 -14.6(2)
N15 Tb1 Tb2 N19 -104.6(2)
N5 Tb1 Tb2 N18 -141.7(2)
N1 Tb1 Tb2 N18 38.2(2)
N3 Tb1 Tb2 N18 -52.2(2)
N7 Tb1 Tb2 N18 127.6(2)
N11 Tb1 Tb2 N18 -13.4(2)
N9 Tb1 Tb2 N18 76.6(2)
N13 Tb1 Tb2 N18 -103.8(2)
N15 Tb1 Tb2 N18 166.1(2)
N5 Tb1 Tb2 N15 52.2(2)
N1 Tb1 Tb2 N15 -127.9(2)
N3 Tb1 Tb2 N15 141.7(2)
N7 Tb1 Tb2 N15 -38.6(2)
N11 Tb1 Tb2 N15 -179.5(2)
N9 Tb1 Tb2 N15 -89.5(2)
N13 Tb1 Tb2 N15 90.1(2)
N5 Tb1 Tb2 N11 -128.3(2)
N1 Tb1 Tb2 N11 51.6(2)
N3 Tb1 Tb2 N11 -38.8(2)
N7 Tb1 Tb2 N11 140.9(2)
N9 Tb1 Tb2 N11 90.0(2)
N13 Tb1 Tb2 N11 -90.4(2)
N15 Tb1 Tb2 N11 179.5(2)
N5 Tb1 Tb2 N13 -37.9(2)
N1 Tb1 Tb2 N13 142.0(2)
N3 Tb1 Tb2 N13 51.6(2)
N7 Tb1 Tb2 N13 -128.7(3)
N11 Tb1 Tb2 N13 90.4(2)
N9 Tb1 Tb2 N13 -179.6(2)
N15 Tb1 Tb2 N13 -90.1(2)
N5 Tb1 Tb2 N9 141.8(2)
N1 Tb1 Tb2 N9 -38.4(2)
N3 Tb1 Tb2 N9 -128.8(2)
N7 Tb1 Tb2 N9 51.0(3)
N11 Tb1 Tb2 N9 -90.0(2)
N13 Tb1 Tb2 N9 179.6(2)
N15 Tb1 Tb2 N9 89.5(2)
C109 N20 C108 C98 175.7(7)
Tb2 N20 C108 C98 -27.4(10)
C109 N20 C108 C110 -2.5(8)
Tb2 N20 C108 C110 154.4(5)
C97 C98 C108 N20 -4.4(13)
C99 C98 C108 N20 -176.9(7)
C97 C98 C108 C110 173.5(7)
C99 C98 C108 C110 1.0(11)
C108 N20 C109 C65 -173.2(7)
Tb2 N20 C109 C65 29.8(10)
C108 N20 C109 C107 3.0(8)
Tb2 N20 C109 C107 -153.9(5)
C72 C65 C109 N20 5.6(13)
C66 C65 C109 N20 179.6(7)
C72 C65 C109 C107 -170.0(7)
C66 C65 C109 C107 4.0(12)
C110 C107 C109 N20 -2.5(9)
C110 C107 C109 C65 173.6(8)
C109 C107 C110 C108 0.9(9)
N20 C108 C110 C107 1.0(9)
C98 C108 C110 C107 -177.3(7)
